data_7014473
loop_
_publ_author_name
'Wu, Qiong'
'Chen, Wei-Lin'
'Liu, Ding'
'Liang, Chang'
'Li, Yang-Guang'
'Lin, Shi-Wei'
'Wang, Enbo'

_publ_section_title
;
 New class of organic-inorganic hybrid aggregates based on
 polyoxometalates and metal-Schiff-base.
;
_journal_issue 1
_journal_name_full 'Dalton transactions (Cambridge, England : 2003)'
_journal_page_first 56
_journal_page_last 61
_journal_paper_doi 10.1039/c0dt00884b
_journal_volume 40
_journal_year 2011
_chemical_absolute_configuration rmad
_chemical_formula_moiety {Mn(salen)2(H2O)2[CrMo6(OH)6O18]}[arg]11H2O
_chemical_formula_sum 'C38 H60 Cr Mn2 Mo6 N8 O41'
_chemical_formula_weight 2022.46
_chemical_name_systematic
;
?
;
_space_group_IT_number 1
_symmetry_cell_setting triclinic
_symmetry_space_group_name_Hall 'P 1'
_symmetry_space_group_name_H-M 'P 1'
_atom_sites_solution_hydrogens geom
_atom_sites_solution_primary direct
_atom_sites_solution_secondary difmap
_audit_creation_method SHELXL-97
_cell_angle_alpha 101.81(3)
_cell_angle_beta 96.14(3)
_cell_angle_gamma 93.73(3)
_cell_formula_units_Z 2
_cell_length_a 12.990(3)
_cell_length_b 13.619(3)
_cell_length_c 19.278(4)
_cell_measurement_temperature 250(2)
_cell_volume 3305.9(13)
_computing_cell_refinement AUTO
_computing_data_collection AUTO
_computing_data_reduction AUTO
_computing_structure_refinement 'SHELXL-97 (Sheldrick, 1997)'
_computing_structure_solution 'SHELXS-97 (Sheldrick, 1990)'
_diffrn_ambient_temperature 250(2)
_diffrn_detector_area_resol_mean 0.01
_diffrn_measured_fraction_theta_full 0.967
_diffrn_measured_fraction_theta_max 0.967
_diffrn_measurement_device_type 'Rigaku R-AXIS RAPID IP'
_diffrn_measurement_method Oscillation
_diffrn_radiation_monochromator graphite
_diffrn_radiation_source 'fine-focus sealed tube'
_diffrn_radiation_type MoK\a
_diffrn_radiation_wavelength 0.71073
_diffrn_reflns_av_R_equivalents 0.0780
_diffrn_reflns_av_sigmaI/netI 0.1261
_diffrn_reflns_limit_h_max 16
_diffrn_reflns_limit_h_min -16
_diffrn_reflns_limit_k_max 17
_diffrn_reflns_limit_k_min -17
_diffrn_reflns_limit_l_max 24
_diffrn_reflns_limit_l_min -23
_diffrn_reflns_number 31816
_diffrn_reflns_theta_full 27.60
_diffrn_reflns_theta_max 27.60
_diffrn_reflns_theta_min 3.03
_diffrn_standards_decay_% none
_diffrn_standards_interval_count 0
_diffrn_standards_interval_time 0
_diffrn_standards_number 0
_exptl_absorpt_coefficient_mu 1.729
_exptl_absorpt_correction_T_max 0.7460
_exptl_absorpt_correction_T_min 0.6620
_exptl_absorpt_correction_type multi-scan
_exptl_absorpt_process_details 'ABSCOR by T.Higashi 8 March, 1995'
_exptl_crystal_colour brown
_exptl_crystal_density_diffrn 2.032
_exptl_crystal_density_method 'not measured'
_exptl_crystal_description block
_exptl_crystal_F_000 1996
_exptl_crystal_size_max 0.26
_exptl_crystal_size_mid 0.22
_exptl_crystal_size_min 0.18
_refine_diff_density_max 1.821
_refine_diff_density_min -1.474
_refine_diff_density_rms 0.187
_refine_ls_abs_structure_details 'Flack H D (1983), Acta Cryst. A39, 876-881'
_refine_ls_abs_structure_Flack 0.03(5)
_refine_ls_extinction_method none
_refine_ls_goodness_of_fit_ref 1.069
_refine_ls_hydrogen_treatment constr
_refine_ls_matrix_type full
_refine_ls_number_parameters 1639
_refine_ls_number_reflns 24043
_refine_ls_number_restraints 178
_refine_ls_restrained_S_all 1.068
_refine_ls_R_factor_all 0.1213
_refine_ls_R_factor_gt 0.0743
_refine_ls_shift/su_max 0.052
_refine_ls_shift/su_mean 0.005
_refine_ls_structure_factor_coef Fsqd
_refine_ls_weighting_details 'calc w=1/[\s^2^(Fo^2^)+(0.0791P)^2^+3.6668P] where P=(Fo^2^+2Fc^2^)/3'
_refine_ls_weighting_scheme calc
_refine_ls_wR_factor_gt 0.1726
_refine_ls_wR_factor_ref 0.1959
_reflns_number_gt 14645
_reflns_number_total 24043
_reflns_threshold_expression >2sigma(I)
_cod_data_source_file C0DT00884B.TXT
_cod_data_source_block 1
_cod_depositor_comments
;
The following automatic conversions were performed:
'_symmetry_cell_setting' value 'Triclinic' changed to 'triclinic'
according to '/home/saulius/struct/CIF-dictionaries/cif_core.dic'
dictionary named 'cif_core.dic' version 2.4.1 from 2010-06-29.

Automatic conversion script
Id: cif_fix_enum 1555 2011-01-17 13:19:09Z saulius 
;
_cod_original_cell_volume 3305.7(11)
_cod_original_sg_symbol_H-M P1
_cod_database_code 7014473

loop_
_symmetry_equiv_pos_as_xyz
'x, y, z'

loop_
_atom_site_label
_atom_site_type_symbol
_atom_site_fract_x
_atom_site_fract_y
_atom_site_fract_z
_atom_site_U_iso_or_equiv
_atom_site_adp_type
_atom_site_occupancy
_atom_site_symmetry_multiplicity
_atom_site_calc_flag
_atom_site_refinement_flags
_atom_site_disorder_assembly
_atom_site_disorder_group
Mo1 Mo 0.05838(12) 0.10299(12) 0.72570(9) 0.0322(4) Uani 1 1 d . . .
Mo2 Mo -0.05953(12) 0.23849(12) 0.61913(8) 0.0345(4) Uani 1 1 d . . .
Mo3 Mo 0.02722(12) 0.47541(12) 0.62594(8) 0.0329(4) Uani 1 1 d . . .
Mo4 Mo 0.23923(12) 0.57699(12) 0.73893(9) 0.0311(4) Uani 1 1 d . . .
Mo5 Mo 0.34865(11) 0.44463(12) 0.84973(8) 0.0304(3) Uani 1 1 d . . .
Mo6 Mo 0.26838(12) 0.20468(13) 0.83789(8) 0.0321(4) Uani 1 1 d . . .
Mo7 Mo 0.22115(12) 0.10961(12) 0.25058(9) 0.0340(4) Uani 1 1 d . . .
Mo8 Mo -0.02352(11) 0.14167(12) 0.19225(8) 0.0290(3) Uani 1 1 d . . .
Mo9 Mo -0.08332(11) 0.36588(12) 0.16296(9) 0.0318(4) Uani 1 1 d . . .
Mo10 Mo 0.09775(12) 0.55922(12) 0.19704(9) 0.0309(4) Uani 1 1 d U . .
Mo11 Mo 0.34182(11) 0.52578(11) 0.25427(8) 0.0280(3) Uani 1 1 d . . .
Mo12 Mo 0.40384(11) 0.30156(12) 0.27959(9) 0.0323(4) Uani 1 1 d . . .
Mn1 Mn -0.1713(2) -0.0699(2) 0.77306(14) 0.0278(6) Uani 1 1 d . . .
Mn2 Mn 0.4727(2) 0.7426(2) 0.68568(15) 0.0341(7) Uani 1 1 d . . .
Mn3 Mn 0.4944(2) 0.7203(2) 0.17657(16) 0.0342(7) Uani 1 1 d . . .
Mn4 Mn -0.1734(2) -0.0530(2) 0.27532(15) 0.0326(7) Uani 1 1 d . . .
Cr1 Cr 0.1469(2) 0.3401(3) 0.73289(17) 0.0243(5) Uani 1 1 d . . .
Cr2 Cr 0.1593(3) 0.3344(3) 0.22365(18) 0.0233(4) Uani 1 1 d . . .
O1 O -0.2503(10) -0.2025(10) 0.8042(7) 0.038(3) Uani 1 1 d . . .
O2 O 0.3605(10) 0.6128(12) 0.7177(9) 0.045(4) Uani 1 1 d . . .
O3 O 0.5604(12) 0.8767(11) 0.6547(7) 0.041(3) Uani 1 1 d . . .
O4 O 0.3917(11) 0.5870(11) 0.1914(7) 0.041(3) Uani 1 1 d . . .
O5 O 0.5733(11) 0.8575(11) 0.1502(7) 0.038(3) Uani 1 1 d . . .
O6 O -0.0729(9) 0.0822(11) 0.2528(6) 0.033(3) Uani 1 1 d . . .
O7 O -0.2507(10) -0.1887(11) 0.3055(8) 0.041(4) Uani 1 1 d . . .
O8 O 0.0930(9) 0.4750(9) 0.7422(6) 0.029(3) Uani 1 1 d . . .
H8 H 0.0489 0.4964 0.7804 0.035 Uiso 1 1 calc R . .
O9 O 0.0994(9) 0.3252(11) 0.6291(7) 0.036(3) Uani 1 1 d . . .
H9 H 0.1477 0.3013 0.5941 0.043 Uiso 1 1 calc R . .
O10 O 0.0135(10) 0.2658(10) 0.7356(6) 0.031(3) Uani 1 1 d . . .
H10 H -0.0293 0.2927 0.7735 0.037 Uiso 1 1 calc R . .
O11 O 0.2022(9) 0.2106(10) 0.7221(6) 0.030(3) Uani 1 1 d . . .
H11 H 0.2462 0.1911 0.6835 0.036 Uiso 1 1 calc R . .
O12 O 0.1904(8) 0.3547(9) 0.8357(6) 0.022(2) Uani 1 1 d . . .
H12 H 0.1403 0.3761 0.8699 0.026 Uiso 1 1 calc R . .
O13 O 0.2802(9) 0.4138(9) 0.7311(6) 0.028(3) Uani 1 1 d . . .
H13 H 0.3246 0.3856 0.6946 0.033 Uiso 1 1 calc R . .
O14 O -0.0610(11) 0.0614(10) 0.7468(7) 0.035(3) Uani 1 1 d . . .
O15 O 0.1218(12) -0.0009(11) 0.7003(8) 0.047(4) Uani 1 1 d . . .
O16 O 0.1228(11) 0.1499(11) 0.8232(7) 0.038(3) Uani 1 1 d . . .
O17 O 0.3283(13) 0.0998(11) 0.8030(7) 0.045(4) Uani 1 1 d . . .
O18 O 0.2852(11) 0.2199(12) 0.9298(6) 0.042(4) Uani 1 1 d . . .
O19 O 0.3691(9) 0.3003(11) 0.8244(6) 0.035(3) Uani 1 1 d . . .
O20 O 0.3535(11) 0.4616(11) 0.9394(7) 0.044(3) Uani 1 1 d . . .
O21 O 0.4675(10) 0.4939(11) 0.8336(7) 0.039(3) Uani 1 1 d U . .
O22 O 0.2655(11) 0.5544(12) 0.8352(7) 0.044(3) Uani 1 1 d . . .
O23 O 0.1800(12) 0.6870(11) 0.7600(8) 0.044(4) Uani 1 1 d . . .
O24 O 0.1723(10) 0.5233(9) 0.6420(7) 0.031(3) Uani 1 1 d . . .
O25 O -0.0315(13) 0.5836(13) 0.6543(10) 0.056(4) Uani 1 1 d . . .
O26 O 0.0104(12) 0.4598(13) 0.5371(8) 0.052(4) Uani 1 1 d . . .
O27 O -0.0793(8) 0.3734(10) 0.6448(6) 0.031(3) Uani 1 1 d U . .
O28 O -0.0717(12) 0.2162(12) 0.5267(8) 0.053(4) Uani 1 1 d . . .
O29 O -0.1723(10) 0.1959(10) 0.6395(8) 0.045(3) Uani 1 1 d . . .
O30 O 0.0213(9) 0.1239(8) 0.6320(7) 0.030(3) Uani 1 1 d . . .
O31 O 0.0515(9) 0.2655(10) 0.1462(6) 0.028(3) Uani 1 1 d . . .
H31 H 0.0717 0.2470 0.0974 0.033 Uiso 1 1 calc R . .
O32 O 0.1092(8) 0.2314(10) 0.2757(6) 0.028(3) Uani 1 1 d . . .
H32 H 0.0953 0.2539 0.3257 0.034 Uiso 1 1 calc R . .
O33 O 0.2649(8) 0.2399(9) 0.1960(6) 0.025(3) Uani 1 1 d . . .
H33 H 0.2767 0.2230 0.1452 0.030 Uiso 1 1 calc R . .
O34 O 0.2700(10) 0.3997(10) 0.3009(6) 0.031(3) Uani 1 1 d . . .
H34 H 0.2519 0.4169 0.3502 0.037 Uiso 1 1 calc R . .
O35 O 0.2094(9) 0.4385(8) 0.1737(6) 0.021(2) Uani 1 1 d . . .
H35 H 0.2232 0.4161 0.1237 0.025 Uiso 1 1 calc R . .
O36 O 0.0565(9) 0.4292(10) 0.2537(7) 0.030(3) Uani 1 1 d . . .
H36 H 0.0436 0.4451 0.3043 0.036 Uiso 1 1 calc R . .
O37 O 0.1034(10) 0.0804(11) 0.1750(7) 0.038(3) Uani 1 1 d . . .
O38 O 0.1817(11) 0.0462(14) 0.3097(9) 0.056(4) Uani 1 1 d . . .
O39 O 0.3047(11) 0.0362(12) 0.2043(10) 0.051(4) Uani 1 1 d . . .
O40 O 0.4870(11) 0.2283(13) 0.2367(9) 0.052(4) Uani 1 1 d . . .
O41 O 0.4758(12) 0.3584(13) 0.3595(8) 0.047(4) Uani 1 1 d . . .
O42 O 0.4116(9) 0.4075(11) 0.2235(7) 0.034(3) Uani 1 1 d . . .
O43 O 0.4111(12) 0.5785(12) 0.3348(8) 0.042(3) Uani 1 1 d U . .
O44 O 0.1405(11) 0.6279(10) 0.1408(8) 0.037(3) Uani 1 1 d U . .
O45 O 0.2173(9) 0.5870(9) 0.2689(8) 0.034(3) Uani 1 1 d . . .
O46 O 0.0155(10) 0.6333(10) 0.2432(9) 0.044(4) Uani 1 1 d . . .
O47 O 0.0086(8) 0.4641(9) 0.1305(6) 0.019(2) Uani 1 1 d U . .
O48 O -0.1661(10) 0.4430(9) 0.2082(8) 0.039(3) Uani 1 1 d . . .
O49 O -0.1542(11) 0.3085(12) 0.0832(8) 0.047(4) Uani 1 1 d . . .
O50 O -0.0976(10) 0.2633(10) 0.2176(7) 0.033(3) Uani 1 1 d . . .
O51 O -0.0909(12) 0.0881(12) 0.1111(8) 0.049(4) Uani 1 1 d . . .
O52 O 0.3167(11) 0.2082(10) 0.3170(7) 0.045(4) Uani 1 1 d . . .
O53 O 0.8901(13) 0.3853(13) 0.8137(9) 0.060(4) Uani 1 1 d . . .
O54 O 0.7499(11) 0.4657(9) 0.7866(8) 0.050(4) Uani 1 1 d . . .
O55 O -0.2834(10) 0.0048(10) 0.7966(7) 0.034(3) Uani 1 1 d . . .
O56 O -0.2185(9) -0.0955(11) 0.1758(6) 0.033(3) Uani 1 1 d . . .
O57 O -0.2904(10) 0.0181(13) 0.2916(7) 0.045(4) Uani 1 1 d . . .
O58 O 0.5338(10) 0.7628(12) 0.2744(7) 0.042(4) Uani 1 1 d . . .
O59 O 0.6138(10) 0.6511(9) 0.1617(7) 0.034(3) Uani 1 1 d . . .
O60 O 0.3901(14) 0.3093(14) 0.6401(13) 0.101(8) Uani 1 1 d . . .
O61 O 0.5288(16) 0.2366(17) 0.6609(13) 0.098(8) Uani 1 1 d . . .
O62 O 0.5236(10) 0.7799(11) 0.7823(7) 0.036(3) Uani 1 1 d . . .
O63 O 0.5821(10) 0.6631(11) 0.6648(6) 0.035(3) Uani 1 1 d U . .
O64 O -0.2227(10) -0.1083(11) 0.6745(6) 0.034(3) Uani 1 1 d . . .
N1 N -0.0457(11) -0.1448(12) 0.7610(7) 0.027(3) Uani 1 1 d . . .
N2 N -0.1002(13) -0.0257(14) 0.8712(9) 0.039(4) Uani 1 1 d . . .
N3 N 0.3549(12) 0.8233(13) 0.7006(8) 0.034(4) Uani 1 1 d U . .
N4 N 0.4060(10) 0.7013(11) 0.5852(7) 0.022(3) Uani 1 1 d U . .
N5 N -0.1141(13) -0.0120(15) 0.3779(9) 0.042(4) Uani 1 1 d . . .
N6 N -0.0449(11) -0.1271(14) 0.2646(9) 0.037(4) Uani 1 1 d U . .
N7 N 0.3659(12) 0.7896(12) 0.1808(8) 0.031(3) Uani 1 1 d . . .
N8 N 0.4412(12) 0.6814(12) 0.0754(7) 0.029(3) Uani 1 1 d . . .
N9 N 0.6085(15) 0.3856(16) 1.1518(10) 0.055(5) Uani 1 1 d . . .
N10 N 0.4708(12) 0.3895(18) 1.0715(9) 0.055(6) Uani 1 1 d . . .
N11 N 0.6314(12) 0.3555(13) 1.0332(8) 0.036(4) Uani 1 1 d . . .
N12 N 0.7882(12) 0.2026(10) 0.7893(10) 0.047(4) Uani 1 1 d . . .
N13 N 0.8499(15) 0.2773(18) 0.3824(12) 0.061(6) Uani 1 1 d . . .
N14 N 0.7175(13) 0.2781(16) 0.2908(9) 0.048(5) Uani 1 1 d . . .
N15 N 0.6841(13) 0.3141(14) 0.4101(8) 0.039(4) Uani 1 1 d . . .
N16 N 0.5666(16) 0.4785(14) 0.7134(8) 0.063(5) Uani 1 1 d . . .
C1 C -0.3183(14) 0.0264(14) 0.8598(9) 0.030(4) Uani 1 1 d U . .
C2 C -0.4205(17) 0.0542(16) 0.8625(14) 0.049(6) Uani 1 1 d . . .
H2 H -0.4644 0.0519 0.8201 0.058 Uiso 1 1 calc R . .
C3 C -0.4564(16) 0.0852(14) 0.9289(13) 0.047(6) Uani 1 1 d . . .
H3 H -0.5268 0.0965 0.9301 0.057 Uiso 1 1 calc R . .
C4 C -0.3916(19) 0.0997(16) 0.9928(11) 0.043(5) Uani 1 1 d . . .
H4 H -0.4152 0.1290 1.0361 0.052 Uiso 1 1 calc R . .
C5 C -0.292(2) 0.0706(19) 0.9917(12) 0.052(6) Uani 1 1 d . . .
H5 H -0.2487 0.0731 1.0342 0.063 Uiso 1 1 calc R . .
C6 C -0.2585(15) 0.0365(14) 0.9241(9) 0.031(4) Uani 1 1 d . . .
C7 C -0.1484(16) 0.0180(13) 0.9265(10) 0.033(4) Uani 1 1 d . . .
H7 H -0.1074 0.0386 0.9711 0.040 Uiso 1 1 calc R . .
C8 C 0.0045(13) -0.0507(16) 0.8780(10) 0.032(4) Uani 1 1 d . . .
H8A H 0.0266 -0.0553 0.9274 0.039 Uiso 1 1 calc R . .
H8B H 0.0502 0.0019 0.8660 0.039 Uiso 1 1 calc R . .
C9 C 0.0125(16) -0.1511(18) 0.8279(11) 0.042(5) Uani 1 1 d . . .
H9A H 0.0852 -0.1615 0.8217 0.050 Uiso 1 1 calc R . .
H9B H -0.0175 -0.2069 0.8465 0.050 Uiso 1 1 calc R . .
C10 C -0.0202(14) -0.1860(14) 0.7007(10) 0.031(4) Uani 1 1 d . . .
H10C H 0.0384 -0.2229 0.7018 0.038 Uiso 1 1 calc R . .
C11 C -0.0702(15) -0.1831(16) 0.6305(9) 0.034(5) Uani 1 1 d . . .
C12 C -0.0242(16) -0.2199(16) 0.5697(13) 0.046(6) Uani 1 1 d . . .
H12C H 0.0428 -0.2412 0.5771 0.055 Uiso 1 1 calc R . .
C13 C -0.066(2) -0.2285(19) 0.4995(12) 0.055(6) Uani 1 1 d . . .
H13C H -0.0345 -0.2589 0.4600 0.066 Uiso 1 1 calc R . .
C14 C -0.158(2) -0.188(2) 0.4943(11) 0.060(7) Uani 1 1 d . . .
H14 H -0.1897 -0.1882 0.4481 0.072 Uiso 1 1 calc R . .
C15 C -0.2133(18) -0.1445(15) 0.5543(9) 0.040(5) Uani 1 1 d . . .
H15 H -0.2781 -0.1193 0.5461 0.048 Uiso 1 1 calc R . .
C16 C -0.1689(15) -0.1412(14) 0.6213(9) 0.028(4) Uani 1 1 d U . .
C17 C 0.6187(16) 0.6412(15) 0.6001(10) 0.034(4) Uani 1 1 d . . .
C18 C 0.7216(16) 0.6246(17) 0.5968(10) 0.037(5) Uani 1 1 d . . .
H18 H 0.7675 0.6378 0.6394 0.045 Uiso 1 1 calc R . .
C19 C 0.7599(15) 0.5890(18) 0.5326(10) 0.040(5) Uani 1 1 d . . .
H19 H 0.8274 0.5678 0.5324 0.048 Uiso 1 1 calc R . .
C20 C 0.6984(15) 0.5851(18) 0.4698(10) 0.039(5) Uani 1 1 d . . .
H20 H 0.7263 0.5706 0.4262 0.047 Uiso 1 1 calc R . .
C21 C 0.5964(15) 0.6023(13) 0.4707(10) 0.030(4) Uani 1 1 d . . .
H21 H 0.5533 0.5908 0.4269 0.036 Uiso 1 1 calc R . .
C22 C 0.5528(13) 0.6360(14) 0.5330(10) 0.028(4) Uani 1 1 d . . .
C23 C 0.4473(15) 0.6659(16) 0.5307(10) 0.036(4) Uani 1 1 d . . .
H23 H 0.4078 0.6582 0.4859 0.044 Uiso 1 1 calc R . .
C24 C 0.2917(13) 0.7229(17) 0.5767(11) 0.037(5) Uani 1 1 d . . .
H24A H 0.2471 0.6714 0.5907 0.045 Uiso 1 1 calc R . .
H24B H 0.2679 0.7269 0.5274 0.045 Uiso 1 1 calc R . .
C25 C 0.2938(19) 0.8266(15) 0.6286(10) 0.044(5) Uani 1 1 d . . .
H25A H 0.3267 0.8793 0.6084 0.053 Uiso 1 1 calc R . .
H25B H 0.2226 0.8426 0.6355 0.053 Uiso 1 1 calc R . .
C26 C 0.3203(12) 0.8608(14) 0.7594(10) 0.029(4) Uani 1 1 d U . .
H26 H 0.2568 0.8900 0.7576 0.035 Uiso 1 1 calc R . .
C27 C 0.3773(13) 0.8595(13) 0.8300(10) 0.034(5) Uani 1 1 d . . .
C28 C 0.3294(19) 0.9043(17) 0.8912(11) 0.045(5) Uani 1 1 d . . .
H28 H 0.2670 0.9349 0.8860 0.054 Uiso 1 1 calc R . .
C29 C 0.3774(18) 0.9008(17) 0.9573(10) 0.045(6) Uani 1 1 d . . .
H29 H 0.3459 0.9256 0.9983 0.055 Uiso 1 1 calc R . .
C30 C 0.4747(17) 0.8597(17) 0.9639(11) 0.040(5) Uani 1 1 d U . .
H30 H 0.5082 0.8590 1.0095 0.048 Uiso 1 1 calc R . .
C31 C 0.5179(15) 0.8233(16) 0.9080(11) 0.040(5) Uani 1 1 d . . .
H31A H 0.5826 0.7970 0.9143 0.048 Uiso 1 1 calc R . .
C32 C 0.4724(15) 0.8212(14) 0.8382(10) 0.031(4) Uani 1 1 d . . .
C33 C 0.4796(16) 0.8035(16) 0.3272(11) 0.036(5) Uani 1 1 d . . .
C34 C 0.5194(15) 0.8139(16) 0.3970(10) 0.040(5) Uani 1 1 d . . .
H34C H 0.5854 0.7929 0.4087 0.048 Uiso 1 1 calc R . .
C35 C 0.461(2) 0.8565(17) 0.4521(11) 0.045(5) Uani 1 1 d U . .
H35C H 0.4901 0.8644 0.4999 0.054 Uiso 1 1 calc R . .
C36 C 0.362(2) 0.887(2) 0.4382(15) 0.063(7) Uani 1 1 d . . .
H36C H 0.3224 0.9086 0.4754 0.076 Uiso 1 1 calc R . .
C37 C 0.327(2) 0.884(2) 0.3717(14) 0.069(8) Uani 1 1 d . . .
H37 H 0.2672 0.9160 0.3612 0.083 Uiso 1 1 calc R . .
C38 C 0.3794(16) 0.8311(15) 0.3134(13) 0.043(5) Uani 1 1 d . . .
C39 C 0.3285(13) 0.8287(14) 0.2404(11) 0.031(4) Uani 1 1 d U . .
H39 H 0.2647 0.8572 0.2363 0.037 Uiso 1 1 calc R . .
C40 C 0.3113(14) 0.791(2) 0.1135(12) 0.053(6) Uani 1 1 d . . .
H40A H 0.3353 0.8508 0.0974 0.064 Uiso 1 1 calc R . .
H40B H 0.2368 0.7922 0.1173 0.064 Uiso 1 1 calc R . .
C41 C 0.3302(13) 0.6955(17) 0.0591(9) 0.038(5) Uani 1 1 d . . .
H41A H 0.2862 0.6370 0.0647 0.045 Uiso 1 1 calc R . .
H41B H 0.3151 0.7050 0.0102 0.045 Uiso 1 1 calc R . .
C42 C 0.4982(16) 0.6477(16) 0.0218(11) 0.042(5) Uani 1 1 d U . .
H42 H 0.4658 0.6378 -0.0254 0.051 Uiso 1 1 calc R . .
C43 C 0.6053(17) 0.6260(15) 0.0326(11) 0.040(5) Uani 1 1 d U . .
C44 C 0.6596(16) 0.5952(16) -0.0252(10) 0.039(5) Uani 1 1 d U . .
H44 H 0.6228 0.5868 -0.0710 0.047 Uiso 1 1 calc R . .
C45 C 0.755(2) 0.5772(17) -0.0217(12) 0.046(5) Uani 1 1 d U . .
H45 H 0.7886 0.5625 -0.0630 0.055 Uiso 1 1 calc R . .
C46 C 0.810(2) 0.5803(16) 0.0476(11) 0.049(6) Uani 1 1 d . . .
H46 H 0.8797 0.5667 0.0527 0.059 Uiso 1 1 calc R . .
C47 C 0.7577(18) 0.6035(18) 0.1062(13) 0.047(6) Uani 1 1 d . . .
H47 H 0.7927 0.6015 0.1511 0.057 Uiso 1 1 calc R . .
C48 C 0.6559(15) 0.6300(14) 0.1029(10) 0.032(4) Uani 1 1 d U . .
C49 C -0.1616(15) -0.1310(15) 0.1255(11) 0.035(5) Uani 1 1 d . . .
C50 C -0.2071(17) -0.1495(13) 0.0514(9) 0.035(5) Uani 1 1 d . . .
H50 H -0.2765 -0.1362 0.0411 0.042 Uiso 1 1 calc R . .
C51 C -0.154(2) -0.1844(18) -0.0022(11) 0.047(6) Uani 1 1 d . . .
H51 H -0.1855 -0.1897 -0.0493 0.057 Uiso 1 1 calc R . .
C52 C -0.053(2) -0.2137(19) 0.0094(13) 0.051(6) Uani 1 1 d . . .
H52 H -0.0165 -0.2407 -0.0287 0.062 Uiso 1 1 calc R . .
C53 C -0.0094(18) -0.2008(15) 0.0798(12) 0.042(5) Uani 1 1 d . . .
H53 H 0.0598 -0.2162 0.0878 0.050 Uiso 1 1 calc R . .
C54 C -0.0585(14) -0.1672(16) 0.1399(11) 0.034(4) Uani 1 1 d . . .
C55 C -0.0097(16) -0.1642(18) 0.2064(13) 0.050(6) Uani 1 1 d . . .
H55 H 0.0549 -0.1914 0.2098 0.061 Uiso 1 1 calc R . .
C56 C 0.0126(17) -0.1288(18) 0.3368(11) 0.047(5) Uani 1 1 d U . .
H56A H -0.0149 -0.1863 0.3546 0.056 Uiso 1 1 calc R . .
H56B H 0.0869 -0.1340 0.3334 0.056 Uiso 1 1 calc R . .
C57 C -0.0038(19) -0.032(2) 0.3858(12) 0.057(7) Uani 1 1 d . . .
H57A H 0.0183 -0.0354 0.4353 0.069 Uiso 1 1 calc R . .
H57B H 0.0386 0.0239 0.3746 0.069 Uiso 1 1 calc R . .
C58 C -0.1721(15) 0.0210(15) 0.4277(11) 0.038(4) Uani 1 1 d U . .
H58 H -0.1383 0.0334 0.4747 0.045 Uiso 1 1 calc R . .
C59 C -0.274(2) 0.0402(18) 0.4217(13) 0.058(7) Uani 1 1 d . . .
C60 C -0.3208(18) 0.0659(15) 0.4830(13) 0.053(6) Uani 1 1 d . . .
H60 H -0.2827 0.0684 0.5277 0.063 Uiso 1 1 calc R . .
C61 C -0.427(2) 0.0889(19) 0.4789(14) 0.058(7) Uani 1 1 d . . .
H61 H -0.4595 0.1033 0.5207 0.070 Uiso 1 1 calc R . .
C62 C -0.4838(19) 0.0899(17) 0.4109(18) 0.073(10) Uani 1 1 d . . .
H62 H -0.5519 0.1097 0.4088 0.088 Uiso 1 1 calc R . .
C63 C -0.4396(17) 0.0621(17) 0.3485(11) 0.041(5) Uani 1 1 d . . .
H63 H -0.4779 0.0576 0.3036 0.049 Uiso 1 1 calc R . .
C64 C -0.3308(16) 0.0399(16) 0.3552(11) 0.040(5) Uani 1 1 d U . .
C65 C 0.5724(13) 0.3752(17) 1.0859(10) 0.036(5) Uani 1 1 d . . .
C66 C 0.485(2) 0.306(3) 0.6512(14) 0.084(11) Uani 1 1 d . . .
C67 C 0.5968(14) 0.3472(19) 0.9589(9) 0.040(5) Uani 1 1 d . . .
H67A H 0.5765 0.4127 0.9513 0.048 Uiso 1 1 calc R . .
H67B H 0.5353 0.2987 0.9449 0.048 Uiso 1 1 calc R . .
C68 C 0.6760(14) 0.3153(15) 0.9143(10) 0.035(4) Uani 1 1 d . . .
H68A H 0.7014 0.2536 0.9257 0.043 Uiso 1 1 calc R . .
H68B H 0.7347 0.3673 0.9254 0.043 Uiso 1 1 calc R . .
C69 C 0.6371(15) 0.2954(16) 0.8328(10) 0.045(5) Uani 1 1 d . . .
H69A H 0.5928 0.2318 0.8196 0.053 Uiso 1 1 calc R . .
H69B H 0.5938 0.3490 0.8242 0.053 Uiso 1 1 calc R . .
C70 C 0.7223(13) 0.2899(12) 0.7837(9) 0.034(4) Uani 1 1 d . . .
H70 H 0.6877 0.2776 0.7340 0.040 Uiso 1 1 calc R . .
C71 C 0.798(2) 0.3868(16) 0.7958(12) 0.050(6) Uani 1 1 d . . .
C72 C 0.7518(18) 0.2882(18) 0.3637(14) 0.052(6) Uani 1 1 d . . .
C74 C 0.7162(16) 0.3285(14) 0.4854(10) 0.035(4) Uani 1 1 d . . .
H74A H 0.7713 0.3838 0.5009 0.042 Uiso 1 1 calc R . .
H74B H 0.7427 0.2671 0.4967 0.042 Uiso 1 1 calc R . .
C75 C 0.6197(15) 0.3537(15) 0.5232(10) 0.035(4) Uani 1 1 d . . .
H75A H 0.5902 0.4108 0.5072 0.042 Uiso 1 1 calc R . .
H75B H 0.5673 0.2959 0.5091 0.042 Uiso 1 1 calc R . .
C76 C 0.6428(15) 0.3793(17) 0.6040(9) 0.042(5) Uani 1 1 d . . .
H76A H 0.6675 0.3208 0.6208 0.050 Uiso 1 1 calc R . .
H76B H 0.6979 0.4348 0.6186 0.050 Uiso 1 1 calc R . .
C77 C 0.5467(17) 0.410(2) 0.6373(10) 0.062(6) Uani 1 1 d . . .
H77 H 0.5015 0.4410 0.6050 0.074 Uiso 1 1 calc R . .
O1W O 0.3290(14) 0.1526(13) 0.0605(9) 0.063(4) Uiso 1 1 d . . .
O2W O -0.1593(13) -0.3617(13) 0.3225(8) 0.052(4) Uiso 1 1 d . . .
O3W O 0.0945(14) 0.1903(14) 0.0097(9) 0.067(5) Uiso 1 1 d . . .
O4W O 0.4715(16) 0.0327(16) 0.1310(10) 0.072(5) Uiso 1 1 d . . .
O5W O 0.2167(13) 0.3983(13) 0.0329(8) 0.064(4) Uiso 1 1 d . . .
O6W O 0.6387(14) 0.5565(14) 0.2849(9) 0.061(4) Uiso 1 1 d . . .
O7W O -0.0237(14) 0.5027(14) 0.3840(9) 0.067(5) Uiso 1 1 d . . .
O8W O 0.2144(15) 0.4706(15) 0.4302(9) 0.072(5) Uiso 1 1 d . . .
O9W O 0.0777(13) 0.2929(13) 0.4109(8) 0.064(4) Uiso 1 1 d . . .
O10W O 0.1645(16) 0.6646(17) 0.4106(11) 0.080(6) Uiso 1 1 d . . .
O11W O 0.6807(19) 0.110(2) 0.1697(12) 0.100(7) Uiso 1 1 d . . .
O12W O 0.1571(17) 0.0056(18) 0.0394(11) 0.085(6) Uiso 1 1 d . . .
O13W O 0.8701(12) 0.6283(12) 0.7855(8) 0.063(4) Uiso 1 1 d . . .
O14W O 0.4593(16) 0.0563(16) 0.6880(11) 0.027(5) Uiso 0.50 1 d P . .
O15W O 0.0604(11) 0.4314(10) 0.9317(7) 0.059(4) Uiso 1 1 d . . .
O16W O 0.3202(14) 0.4578(14) 0.5566(10) 0.088(5) Uiso 1 1 d . . .
O17W O 0.9241(17) 0.2435(17) 0.9321(11) 0.109(7) Uiso 1 1 d . . .
O18W O 0.273(3) 0.084(3) 0.5801(19) 0.090(11) Uiso 0.50 1 d P . .

loop_
_atom_site_aniso_label
_atom_site_aniso_U_11
_atom_site_aniso_U_22
_atom_site_aniso_U_33
_atom_site_aniso_U_23
_atom_site_aniso_U_13
_atom_site_aniso_U_12
Mo1 0.0302(8) 0.0216(8) 0.0457(9) 0.0118(7) -0.0007(7) 0.0025(7)
Mo2 0.0328(8) 0.0337(9) 0.0351(8) 0.0103(7) -0.0079(7) -0.0008(7)
Mo3 0.0341(8) 0.0296(8) 0.0369(8) 0.0159(7) -0.0062(7) 0.0067(7)
Mo4 0.0307(7) 0.0253(8) 0.0383(8) 0.0119(7) -0.0014(7) 0.0026(7)
Mo5 0.0264(7) 0.0362(9) 0.0287(7) 0.0124(6) -0.0042(6) -0.0011(6)
Mo6 0.0327(8) 0.0323(9) 0.0341(8) 0.0154(7) -0.0016(7) 0.0071(7)
Mo7 0.0291(8) 0.0272(8) 0.0514(10) 0.0211(7) 0.0038(8) 0.0055(7)
Mo8 0.0261(7) 0.0252(8) 0.0367(8) 0.0124(7) -0.0013(7) -0.0008(6)
Mo9 0.0223(7) 0.0310(9) 0.0444(9) 0.0162(7) -0.0041(7) 0.0054(6)
Mo10 0.0267(7) 0.0244(8) 0.0460(9) 0.0173(7) 0.0028(7) 0.0058(7)
Mo11 0.0260(7) 0.0229(8) 0.0350(8) 0.0106(6) -0.0023(6) -0.0026(6)
Mo12 0.0231(7) 0.0282(8) 0.0469(9) 0.0144(7) -0.0026(7) 0.0035(6)
Mn1 0.0268(13) 0.0259(14) 0.0312(13) 0.0090(11) -0.0027(11) 0.0059(11)
Mn2 0.0336(14) 0.0369(17) 0.0311(13) 0.0078(13) -0.0044(12) 0.0094(13)
Mn3 0.0309(14) 0.0338(16) 0.0400(15) 0.0166(13) -0.0025(13) 0.0023(13)
Mn4 0.0297(13) 0.0362(17) 0.0326(13) 0.0131(12) -0.0038(12) 0.0019(13)
Cr1 0.0220(11) 0.0263(10) 0.0272(11) 0.0128(9) 0.0003(8) 0.0024(9)
Cr2 0.0200(9) 0.0234(9) 0.0282(11) 0.0115(8) -0.0020(8) 0.0022(8)
O1 0.033(7) 0.024(7) 0.049(8) 0.006(6) -0.016(6) -0.015(6)
O2 0.024(6) 0.038(8) 0.077(10) 0.026(8) 0.001(7) -0.005(6)
O3 0.052(8) 0.035(8) 0.043(7) 0.025(6) 0.002(7) 0.011(7)
O4 0.041(8) 0.043(8) 0.046(7) 0.030(6) 0.002(6) -0.008(7)
O5 0.040(7) 0.030(7) 0.047(7) 0.019(6) -0.003(6) 0.000(6)
O6 0.021(6) 0.043(8) 0.034(6) 0.009(6) 0.003(5) -0.002(6)
O7 0.028(6) 0.035(8) 0.057(8) 0.003(7) 0.005(6) -0.004(6)
O8 0.032(6) 0.031(6) 0.026(6) 0.009(5) -0.003(5) 0.022(5)
O9 0.031(6) 0.051(8) 0.032(6) 0.016(6) 0.006(5) 0.017(6)
O10 0.032(6) 0.029(7) 0.033(6) 0.010(5) -0.003(5) 0.016(5)
O11 0.028(6) 0.033(7) 0.028(6) 0.005(5) 0.007(5) 0.005(5)
O12 0.016(5) 0.029(6) 0.027(5) 0.020(5) 0.004(4) -0.002(4)
O13 0.025(6) 0.024(6) 0.037(6) 0.015(5) 0.006(5) -0.007(5)
O14 0.050(8) 0.024(7) 0.034(6) 0.020(5) -0.006(6) -0.007(6)
O15 0.052(9) 0.026(7) 0.057(9) -0.002(7) -0.003(8) -0.001(7)
O16 0.044(7) 0.051(9) 0.029(6) 0.032(6) 0.003(6) 0.004(7)
O17 0.065(9) 0.028(7) 0.042(7) 0.021(6) -0.015(7) 0.003(7)
O18 0.048(8) 0.067(10) 0.019(5) 0.019(6) 0.007(6) 0.023(7)
O19 0.021(5) 0.057(8) 0.029(6) 0.017(6) 0.001(5) -0.001(6)
O20 0.041(7) 0.040(8) 0.044(7) 0.004(6) -0.008(6) -0.004(6)
O21 0.039(3) 0.039(3) 0.040(3) 0.0086(12) 0.0042(11) 0.0031(11)
O22 0.040(7) 0.053(9) 0.039(7) 0.012(6) 0.003(6) 0.013(7)
O23 0.056(9) 0.022(7) 0.056(9) 0.012(6) 0.002(8) 0.008(7)
O24 0.043(7) 0.012(5) 0.038(6) 0.006(5) 0.001(6) 0.006(5)
O25 0.042(8) 0.045(9) 0.084(11) 0.024(8) 0.000(8) 0.017(7)
O26 0.055(9) 0.060(10) 0.050(8) 0.032(7) 0.007(7) 0.012(8)
O27 0.010(4) 0.039(6) 0.038(6) -0.001(5) -0.010(4) -0.005(4)
O28 0.057(9) 0.052(9) 0.046(8) 0.014(7) -0.010(7) 0.002(8)
O29 0.040(7) 0.025(6) 0.064(9) 0.011(6) -0.014(6) -0.002(5)
O30 0.033(6) 0.009(5) 0.048(7) 0.009(5) -0.005(6) 0.000(5)
O31 0.022(6) 0.031(7) 0.032(6) 0.009(5) 0.003(5) 0.006(5)
O32 0.016(5) 0.031(7) 0.033(6) 0.004(5) -0.009(5) -0.003(5)
O33 0.017(5) 0.020(6) 0.038(6) 0.011(5) -0.003(5) -0.004(5)
O34 0.036(7) 0.022(6) 0.029(6) 0.007(5) -0.022(5) 0.001(6)
O35 0.026(6) 0.014(6) 0.024(5) 0.003(4) 0.007(5) 0.007(5)
O36 0.020(5) 0.028(7) 0.044(7) 0.014(6) -0.002(5) 0.009(5)
O37 0.034(7) 0.032(7) 0.043(7) 0.004(6) -0.004(6) 0.002(6)
O38 0.031(7) 0.088(12) 0.062(9) 0.044(9) 0.008(7) 0.008(7)
O39 0.033(7) 0.040(8) 0.094(12) 0.033(8) 0.022(8) 0.021(7)
O40 0.040(8) 0.065(11) 0.062(9) 0.030(8) 0.016(7) 0.028(8)
O41 0.040(8) 0.051(10) 0.048(8) 0.016(7) -0.011(7) -0.001(7)
O42 0.015(5) 0.039(8) 0.050(7) 0.019(6) -0.002(5) -0.006(5)
O43 0.041(3) 0.042(4) 0.042(3) 0.0086(12) 0.0046(11) 0.0034(11)
O44 0.040(6) 0.031(6) 0.052(6) 0.029(5) 0.017(5) 0.000(5)
O45 0.026(6) 0.014(6) 0.063(8) 0.015(6) -0.007(6) -0.002(5)
O46 0.030(7) 0.021(7) 0.078(10) -0.001(7) 0.007(7) 0.004(6)
O47 0.019(2) 0.018(2) 0.019(2) 0.0040(10) 0.0015(10) 0.0019(10)
O48 0.036(7) 0.018(6) 0.069(9) 0.023(6) 0.005(7) 0.001(5)
O49 0.038(7) 0.043(9) 0.054(8) 0.007(7) -0.021(7) 0.001(7)
O50 0.028(6) 0.030(7) 0.044(7) 0.019(6) -0.001(6) 0.002(5)
O51 0.041(7) 0.043(8) 0.059(8) 0.013(6) -0.007(6) -0.006(6)
O52 0.057(8) 0.028(6) 0.047(7) 0.017(5) -0.026(6) 0.007(6)
O53 0.054(9) 0.050(9) 0.077(10) 0.008(8) 0.004(8) 0.031(8)
O54 0.053(8) 0.021(6) 0.080(10) 0.021(6) 0.007(7) -0.002(6)
O55 0.028(6) 0.037(7) 0.040(7) 0.015(6) -0.001(6) 0.011(6)
O56 0.028(6) 0.043(8) 0.030(6) 0.015(6) 0.004(6) -0.002(6)
O57 0.024(6) 0.072(11) 0.045(7) 0.018(7) 0.013(6) 0.016(7)
O58 0.031(7) 0.059(10) 0.031(6) -0.007(7) 0.010(6) 0.012(7)
O59 0.044(7) 0.022(6) 0.035(6) 0.013(5) -0.007(6) 0.004(6)
O60 0.052(10) 0.053(11) 0.18(2) -0.029(13) 0.019(12) 0.003(9)
O61 0.073(13) 0.094(17) 0.150(19) 0.087(15) -0.011(12) 0.010(12)
O62 0.030(6) 0.041(8) 0.032(6) 0.002(6) 0.000(6) 0.000(6)
O63 0.038(6) 0.050(7) 0.018(5) 0.011(5) -0.003(5) 0.013(5)
O64 0.042(7) 0.046(9) 0.022(6) 0.019(6) 0.008(6) 0.017(7)
N1 0.032(7) 0.027(7) 0.024(6) 0.011(5) -0.004(5) 0.008(6)
N2 0.034(7) 0.048(9) 0.039(8) 0.020(7) 0.006(7) 0.009(7)
N3 0.034(4) 0.033(4) 0.034(4) 0.0076(12) 0.0041(11) 0.0030(11)
N4 0.022(3) 0.022(3) 0.022(3) 0.0047(11) 0.0023(11) 0.0018(10)
N5 0.033(8) 0.052(11) 0.040(9) 0.012(8) 0.000(7) -0.011(8)
N6 0.017(6) 0.039(7) 0.058(8) 0.021(6) -0.004(6) -0.002(5)
N7 0.040(8) 0.031(8) 0.033(7) 0.026(6) 0.006(7) 0.007(7)
N8 0.035(7) 0.028(8) 0.024(6) 0.019(6) -0.012(6) -0.014(6)
N9 0.055(11) 0.059(12) 0.053(10) 0.015(9) 0.010(9) 0.002(10)
N10 0.022(8) 0.100(17) 0.036(8) 0.003(10) -0.007(7) 0.008(9)
N11 0.034(8) 0.050(10) 0.035(8) 0.023(7) 0.012(7) 0.026(8)
N12 0.041(8) 0.024(7) 0.091(12) 0.031(8) 0.034(9) 0.012(6)
N13 0.040(10) 0.068(14) 0.083(14) 0.032(11) 0.015(10) 0.008(10)
N14 0.038(9) 0.070(13) 0.040(8) 0.018(8) 0.006(7) 0.018(9)
N15 0.049(10) 0.042(10) 0.022(7) 0.002(7) 0.004(7) 0.000(8)
N16 0.094(14) 0.066(11) 0.033(8) 0.014(8) 0.000(9) 0.040(11)
C1 0.031(6) 0.024(6) 0.034(6) 0.008(5) -0.005(5) 0.000(5)
C2 0.041(11) 0.026(10) 0.081(16) 0.015(11) 0.001(12) 0.019(10)
C3 0.037(10) 0.016(9) 0.091(17) 0.010(10) 0.023(12) -0.004(8)
C4 0.068(14) 0.031(10) 0.035(10) 0.019(8) 0.011(11) -0.004(10)
C5 0.063(15) 0.050(15) 0.041(11) 0.001(11) 0.007(11) 0.013(12)
C6 0.043(10) 0.024(9) 0.030(8) 0.014(7) 0.004(8) 0.009(8)
C7 0.044(10) 0.015(8) 0.042(10) 0.007(7) 0.011(9) -0.001(8)
C8 0.021(8) 0.042(11) 0.034(9) 0.011(8) -0.002(7) 0.006(8)
C9 0.029(9) 0.049(14) 0.050(11) 0.015(10) -0.001(9) 0.019(10)
C10 0.032(9) 0.028(9) 0.039(9) 0.010(8) 0.012(8) 0.017(8)
C11 0.037(10) 0.056(13) 0.020(8) 0.024(8) 0.016(8) 0.016(9)
C12 0.030(9) 0.029(10) 0.080(15) 0.010(10) 0.018(11) 0.008(8)
C13 0.076(16) 0.050(14) 0.043(12) 0.013(10) 0.008(12) 0.030(13)
C14 0.077(16) 0.069(16) 0.028(9) 0.003(10) 0.000(11) -0.004(13)
C15 0.074(14) 0.037(11) 0.020(8) 0.021(7) 0.011(9) 0.030(11)
C16 0.038(7) 0.018(7) 0.025(6) 0.008(6) -0.013(6) -0.008(6)
C17 0.047(10) 0.029(9) 0.038(9) 0.023(7) 0.024(9) 0.019(8)
C18 0.043(11) 0.042(12) 0.028(9) 0.010(9) 0.007(9) 0.002(10)
C19 0.031(9) 0.059(14) 0.040(10) 0.023(10) 0.012(9) 0.020(10)
C20 0.031(9) 0.066(14) 0.029(9) 0.018(9) 0.020(8) 0.016(10)
C21 0.040(10) 0.017(8) 0.033(9) 0.011(7) -0.010(8) 0.000(8)
C22 0.020(7) 0.027(9) 0.040(9) 0.006(8) 0.010(7) 0.011(7)
C23 0.034(9) 0.046(12) 0.030(9) 0.017(8) -0.013(8) 0.012(9)
C24 0.018(7) 0.049(13) 0.046(10) 0.016(9) -0.008(7) 0.012(8)
C25 0.068(14) 0.018(10) 0.038(10) 0.000(8) -0.022(10) 0.002(10)
C26 0.018(6) 0.023(7) 0.046(8) 0.011(6) 0.002(6) -0.009(6)
C27 0.021(8) 0.018(9) 0.052(11) -0.015(8) 0.005(8) -0.011(7)
C28 0.062(13) 0.044(12) 0.037(10) 0.015(9) 0.025(11) 0.012(11)
C29 0.057(13) 0.052(14) 0.027(9) 0.002(9) 0.027(10) -0.012(11)
C30 0.044(7) 0.039(7) 0.043(7) 0.023(6) 0.002(6) 0.007(6)
C31 0.034(10) 0.036(11) 0.048(11) 0.009(9) 0.000(9) -0.007(9)
C32 0.032(9) 0.014(8) 0.037(9) -0.015(7) 0.002(8) -0.007(7)
C33 0.037(10) 0.030(11) 0.040(10) 0.005(9) 0.010(9) -0.006(9)
C34 0.032(10) 0.036(11) 0.046(11) -0.009(9) 0.013(9) -0.003(9)
C35 0.067(9) 0.033(8) 0.039(8) 0.022(7) 0.000(7) 0.002(7)
C36 0.070(17) 0.050(15) 0.076(17) 0.016(13) 0.025(15) 0.014(13)
C37 0.063(15) 0.10(2) 0.062(15) 0.053(15) -0.001(13) 0.028(16)
C38 0.042(11) 0.026(10) 0.070(14) 0.019(10) 0.027(11) 0.003(9)
C39 0.018(6) 0.025(7) 0.053(8) 0.021(6) -0.002(6) -0.002(6)
C40 0.019(8) 0.081(17) 0.066(13) 0.040(12) -0.011(9) 0.003(9)
C41 0.026(8) 0.055(13) 0.030(9) 0.021(9) -0.016(7) -0.021(9)
C42 0.042(5) 0.042(5) 0.042(5) 0.0093(14) 0.0048(12) 0.0035(11)
C43 0.048(8) 0.024(7) 0.046(8) 0.009(6) -0.006(7) -0.003(6)
C44 0.044(7) 0.044(7) 0.029(6) 0.010(5) -0.002(5) -0.001(6)
C45 0.064(9) 0.033(8) 0.042(8) 0.003(7) 0.015(7) 0.003(7)
C46 0.075(15) 0.029(11) 0.048(11) 0.019(9) -0.002(11) 0.022(11)
C47 0.046(12) 0.042(13) 0.062(13) 0.021(11) 0.017(11) 0.013(10)
C48 0.033(6) 0.027(6) 0.038(6) 0.015(5) -0.003(5) 0.004(5)
C49 0.030(9) 0.023(10) 0.054(11) 0.026(9) -0.016(9) -0.012(8)
C50 0.060(12) 0.021(9) 0.028(8) 0.011(7) 0.004(9) 0.013(9)
C51 0.065(14) 0.046(12) 0.031(9) 0.005(9) 0.017(10) 0.004(11)
C52 0.062(15) 0.050(14) 0.056(13) 0.021(11) 0.039(13) 0.024(12)
C53 0.048(11) 0.029(9) 0.062(13) 0.034(9) 0.017(11) 0.004(9)
C54 0.026(8) 0.043(11) 0.044(10) 0.024(9) 0.012(8) 0.022(8)
C55 0.035(10) 0.060(13) 0.080(15) 0.051(12) 0.024(11) 0.033(10)
C56 0.049(8) 0.052(9) 0.048(8) 0.032(7) -0.001(7) 0.004(7)
C57 0.062(15) 0.060(16) 0.044(11) 0.010(11) -0.004(11) -0.019(13)
C58 0.038(4) 0.037(4) 0.038(4) 0.0082(13) 0.0040(11) 0.0031(11)
C59 0.081(18) 0.039(12) 0.060(13) 0.013(10) 0.018(13) 0.011(12)
C60 0.059(13) 0.024(9) 0.073(14) 0.017(9) -0.019(11) 0.010(9)
C61 0.079(17) 0.042(13) 0.057(13) 0.012(11) 0.017(13) 0.006(12)
C62 0.046(13) 0.029(12) 0.15(3) 0.000(15) 0.045(17) 0.015(10)
C63 0.043(11) 0.039(12) 0.041(10) 0.007(9) 0.009(9) 0.007(10)
C64 0.044(7) 0.032(7) 0.043(7) 0.005(5) 0.005(6) -0.006(5)
C65 0.019(8) 0.053(13) 0.039(10) 0.025(9) -0.013(8) 0.003(8)
C66 0.065(16) 0.15(3) 0.050(14) 0.024(16) 0.036(13) 0.041(19)
C67 0.025(8) 0.075(15) 0.020(7) 0.017(8) -0.002(7) -0.013(9)
C68 0.030(8) 0.027(9) 0.048(10) 0.013(8) -0.001(8) -0.009(7)
C69 0.046(11) 0.043(11) 0.050(11) 0.012(9) 0.022(10) 0.015(9)
C70 0.040(9) 0.030(8) 0.037(8) 0.010(7) 0.023(7) 0.008(7)
C71 0.069(15) 0.034(11) 0.046(11) 0.006(9) 0.017(11) -0.016(11)
C72 0.043(12) 0.041(13) 0.070(15) 0.013(11) -0.003(12) 0.002(10)
C74 0.047(11) 0.021(8) 0.048(10) 0.021(8) 0.017(9) 0.017(8)
C75 0.038(9) 0.026(9) 0.040(10) 0.006(8) 0.003(8) -0.002(8)
C76 0.046(11) 0.046(11) 0.034(9) 0.011(8) 0.009(8) -0.009(9)
C77 0.055(12) 0.11(2) 0.034(10) 0.039(11) 0.009(9) 0.028(13)

loop_
_atom_type_symbol
_atom_type_description
_atom_type_scat_dispersion_real
_atom_type_scat_dispersion_imag
_atom_type_scat_source
C C 0.0033 0.0016 'International Tables Vol C Tables 4.2.6.8 and 6.1.1.4'
H H 0.0000 0.0000 'International Tables Vol C Tables 4.2.6.8 and 6.1.1.4'
N N 0.0061 0.0033 'International Tables Vol C Tables 4.2.6.8 and 6.1.1.4'
O O 0.0106 0.0060 'International Tables Vol C Tables 4.2.6.8 and 6.1.1.4'
Mo Mo -1.6832 0.6857 'International Tables Vol C Tables 4.2.6.8 and 6.1.1.4'
Mn Mn 0.3368 0.7283 'International Tables Vol C Tables 4.2.6.8 and 6.1.1.4'
Cr Cr 0.3209 0.6236 'International Tables Vol C Tables 4.2.6.8 and 6.1.1.4'

loop_
_geom_angle_atom_site_label_1
_geom_angle_atom_site_label_2
_geom_angle_atom_site_label_3
_geom_angle
_geom_angle_site_symmetry_1
_geom_angle_site_symmetry_3
_geom_angle_publ_flag
O15 Mo1 O14 106.7(7) . . ?
O15 Mo1 O30 96.0(7) . . ?
O14 Mo1 O30 101.3(6) . . ?
O15 Mo1 O16 100.6(7) . . ?
O14 Mo1 O16 96.2(6) . . ?
O30 Mo1 O16 151.2(5) . . ?
O15 Mo1 O10 159.2(7) . . ?
O14 Mo1 O10 92.5(6) . . ?
O30 Mo1 O10 72.0(4) . . ?
O16 Mo1 O10 84.7(5) . . ?
O15 Mo1 O11 92.6(6) . . ?
O14 Mo1 O11 159.6(5) . . ?
O30 Mo1 O11 82.7(5) . . ?
O16 Mo1 O11 73.3(5) . . ?
O10 Mo1 O11 69.5(4) . . ?
O29 Mo2 O28 105.9(7) . . ?
O29 Mo2 O27 96.2(6) . . ?
O28 Mo2 O27 103.1(7) . . ?
O29 Mo2 O30 98.6(6) . . ?
O28 Mo2 O30 98.0(7) . . ?
O27 Mo2 O30 149.7(5) . . ?
O29 Mo2 O9 161.1(6) . . ?
O28 Mo2 O9 91.9(6) . . ?
O27 Mo2 O9 73.2(5) . . ?
O30 Mo2 O9 84.6(5) . . ?
O29 Mo2 O10 91.5(6) . . ?
O28 Mo2 O10 160.9(6) . . ?
O27 Mo2 O10 82.2(5) . . ?
O30 Mo2 O10 71.1(5) . . ?
O9 Mo2 O10 71.8(5) . . ?
O26 Mo3 O25 103.3(8) . . ?
O26 Mo3 O24 98.1(7) . . ?
O25 Mo3 O24 102.3(7) . . ?
O26 Mo3 O27 103.4(7) . . ?
O25 Mo3 O27 99.5(7) . . ?
O24 Mo3 O27 144.8(5) . . ?
O26 Mo3 O9 96.4(7) . . ?
O25 Mo3 O9 159.5(7) . . ?
O24 Mo3 O9 80.4(5) . . ?
O27 Mo3 O9 69.8(5) . . ?
O26 Mo3 O8 163.7(6) . . ?
O25 Mo3 O8 90.8(7) . . ?
O24 Mo3 O8 70.5(5) . . ?
O27 Mo3 O8 81.9(5) . . ?
O9 Mo3 O8 70.7(4) . . ?
O23 Mo4 O2 105.4(8) . . ?
O23 Mo4 O22 97.3(7) . . ?
O2 Mo4 O22 104.8(7) . . ?
O23 Mo4 O24 100.7(6) . . ?
O2 Mo4 O24 97.8(7) . . ?
O22 Mo4 O24 146.2(6) . . ?
O23 Mo4 O8 94.3(6) . . ?
O2 Mo4 O8 158.9(6) . . ?
O22 Mo4 O8 79.7(5) . . ?
O24 Mo4 O8 70.6(5) . . ?
O23 Mo4 O13 162.1(6) . . ?
O2 Mo4 O13 91.4(6) . . ?
O22 Mo4 O13 72.0(5) . . ?
O24 Mo4 O13 82.8(5) . . ?
O8 Mo4 O13 70.1(4) . . ?
O20 Mo5 O21 106.3(7) . . ?
O20 Mo5 O22 98.9(7) . . ?
O21 Mo5 O22 99.2(7) . . ?
O20 Mo5 O19 100.5(7) . . ?
O21 Mo5 O19 99.1(6) . . ?
O22 Mo5 O19 148.3(6) . . ?
O20 Mo5 O12 90.2(5) . . ?
O21 Mo5 O12 162.5(5) . . ?
O22 Mo5 O12 83.6(5) . . ?
O19 Mo5 O12 71.6(4) . . ?
O20 Mo5 O13 159.6(5) . . ?
O21 Mo5 O13 93.3(5) . . ?
O22 Mo5 O13 71.6(5) . . ?
O19 Mo5 O13 81.7(5) . . ?
O12 Mo5 O13 71.1(4) . . ?
O17 Mo6 O18 107.4(7) . . ?
O17 Mo6 O19 97.0(7) . . ?
O18 Mo6 O19 101.5(7) . . ?
O17 Mo6 O16 101.2(7) . . ?
O18 Mo6 O16 96.6(6) . . ?
O19 Mo6 O16 149.1(6) . . ?
O17 Mo6 O11 88.4(6) . . ?
O18 Mo6 O11 162.6(5) . . ?
O19 Mo6 O11 83.2(5) . . ?
O16 Mo6 O11 72.7(5) . . ?
O17 Mo6 O12 155.7(6) . . ?
O18 Mo6 O12 96.1(6) . . ?
O19 Mo6 O12 71.9(5) . . ?
O16 Mo6 O12 81.5(5) . . ?
O11 Mo6 O12 69.2(4) . . ?
O38 Mo7 O39 105.9(8) . . ?
O38 Mo7 O52 97.0(8) . . ?
O39 Mo7 O52 101.7(7) . . ?
O38 Mo7 O37 102.2(7) . . ?
O39 Mo7 O37 96.5(7) . . ?
O52 Mo7 O37 148.7(6) . . ?
O38 Mo7 O32 93.9(7) . . ?
O39 Mo7 O32 159.0(7) . . ?
O52 Mo7 O32 82.1(5) . . ?
O37 Mo7 O32 72.1(5) . . ?
O38 Mo7 O33 161.8(7) . . ?
O39 Mo7 O33 90.3(6) . . ?
O52 Mo7 O33 71.2(5) . . ?
O37 Mo7 O33 83.5(5) . . ?
O32 Mo7 O33 71.2(4) . . ?
O51 Mo8 O6 106.7(7) . . ?
O51 Mo8 O37 96.2(7) . . ?
O6 Mo8 O37 104.1(6) . . ?
O51 Mo8 O50 100.2(7) . . ?
O6 Mo8 O50 95.1(6) . . ?
O37 Mo8 O50 149.9(5) . . ?
O51 Mo8 O31 91.0(6) . . ?
O6 Mo8 O31 159.8(5) . . ?
O37 Mo8 O31 83.2(6) . . ?
O50 Mo8 O31 71.6(5) . . ?
O51 Mo8 O32 159.2(6) . . ?
O6 Mo8 O32 93.0(5) . . ?
O37 Mo8 O32 71.9(5) . . ?
O50 Mo8 O32 84.4(5) . . ?
O31 Mo8 O32 71.1(5) . . ?
O49 Mo9 O48 105.3(7) . . ?
O49 Mo9 O50 101.3(7) . . ?
O48 Mo9 O50 94.7(6) . . ?
O49 Mo9 O47 100.0(7) . . ?
O48 Mo9 O47 101.8(5) . . ?
O50 Mo9 O47 148.4(5) . . ?
O49 Mo9 O31 93.9(6) . . ?
O48 Mo9 O31 158.5(6) . . ?
O50 Mo9 O31 71.8(5) . . ?
O47 Mo9 O31 83.8(5) . . ?
O49 Mo9 O36 162.6(6) . . ?
O48 Mo9 O36 91.2(6) . . ?
O50 Mo9 O36 82.2(5) . . ?
O47 Mo9 O36 70.8(5) . . ?
O31 Mo9 O36 70.9(4) . . ?
O44 Mo10 O46 104.3(7) . . ?
O44 Mo10 O47 98.2(6) . . ?
O46 Mo10 O47 103.8(6) . . ?
O44 Mo10 O45 98.5(7) . . ?
O46 Mo10 O45 98.1(6) . . ?
O47 Mo10 O45 148.2(5) . . ?
O44 Mo10 O35 95.4(5) . . ?
O46 Mo10 O35 158.5(7) . . ?
O47 Mo10 O35 81.6(4) . . ?
O45 Mo10 O35 70.0(5) . . ?
O44 Mo10 O36 164.3(5) . . ?
O46 Mo10 O36 90.8(6) . . ?
O47 Mo10 O36 73.6(5) . . ?
O45 Mo10 O36 83.3(5) . . ?
O35 Mo10 O36 70.5(4) . . ?
O43 Mo11 O4 106.6(7) . . ?
O43 Mo11 O45 98.1(6) . . ?
O4 Mo11 O45 102.4(7) . . ?
O43 Mo11 O42 102.5(7) . . ?
O4 Mo11 O42 92.7(6) . . ?
O45 Mo11 O42 149.7(5) . . ?
O43 Mo11 O35 159.0(6) . . ?
O4 Mo11 O35 93.2(5) . . ?
O45 Mo11 O35 70.5(5) . . ?
O42 Mo11 O35 82.7(5) . . ?
O43 Mo11 O34 90.8(6) . . ?
O4 Mo11 O34 159.3(6) . . ?
O45 Mo11 O34 85.6(5) . . ?
O42 Mo11 O34 72.3(5) . . ?
O35 Mo11 O34 71.3(4) . . ?
O40 Mo12 O41 103.6(8) . . ?
O40 Mo12 O52 103.9(7) . . ?
O41 Mo12 O52 96.8(7) . . ?
O40 Mo12 O42 96.5(7) . . ?
O41 Mo12 O42 102.6(7) . . ?
O52 Mo12 O42 147.7(5) . . ?
O40 Mo12 O33 94.2(6) . . ?
O41 Mo12 O33 160.9(6) . . ?
O52 Mo12 O33 71.7(5) . . ?
O42 Mo12 O33 82.1(5) . . ?
O40 Mo12 O34 161.6(7) . . ?
O41 Mo12 O34 92.8(6) . . ?
O52 Mo12 O34 82.1(5) . . ?
O42 Mo12 O34 71.5(5) . . ?
O33 Mo12 O34 70.8(4) . . ?
O55 Mn1 O64 94.0(6) . . ?
O55 Mn1 N2 91.2(6) . . ?
O64 Mn1 N2 172.5(6) . . ?
O55 Mn1 N1 172.8(6) . . ?
O64 Mn1 N1 93.2(6) . . ?
N2 Mn1 N1 81.7(6) . . ?
O55 Mn1 O1 89.8(6) . . ?
O64 Mn1 O1 95.8(6) . . ?
N2 Mn1 O1 89.7(6) . . ?
N1 Mn1 O1 89.2(6) . . ?
O55 Mn1 O14 98.1(6) . . ?
O64 Mn1 O14 88.8(5) . . ?
N2 Mn1 O14 85.0(6) . . ?
N1 Mn1 O14 82.3(6) . . ?
O1 Mn1 O14 170.5(5) . . ?
O62 Mn2 O63 92.6(6) . . ?
O62 Mn2 N3 91.2(6) . . ?
O63 Mn2 N3 176.2(6) . . ?
O62 Mn2 N4 175.0(6) . . ?
O63 Mn2 N4 91.1(5) . . ?
N3 Mn2 N4 85.1(6) . . ?
O62 Mn2 O3 94.9(6) . . ?
O63 Mn2 O3 90.6(6) . . ?
N3 Mn2 O3 88.9(6) . . ?
N4 Mn2 O3 88.5(6) . . ?
O62 Mn2 O2 86.6(6) . . ?
O63 Mn2 O2 96.4(6) . . ?
N3 Mn2 O2 83.9(6) . . ?
N4 Mn2 O2 89.6(6) . . ?
O3 Mn2 O2 172.7(5) . . ?
O58 Mn3 O59 93.6(6) . . ?
O58 Mn3 N8 174.7(7) . . ?
O59 Mn3 N8 91.7(6) . . ?
O58 Mn3 N7 92.5(6) . . ?
O59 Mn3 N7 173.8(6) . . ?
N8 Mn3 N7 82.2(7) . . ?
O58 Mn3 O5 94.0(6) . . ?
O59 Mn3 O5 90.3(5) . . ?
N8 Mn3 O5 86.3(6) . . ?
N7 Mn3 O5 88.5(6) . . ?
O58 Mn3 O4 92.3(6) . . ?
O59 Mn3 O4 96.4(6) . . ?
N8 Mn3 O4 86.8(6) . . ?
N7 Mn3 O4 84.1(6) . . ?
O5 Mn3 O4 170.5(5) . . ?
O57 Mn4 O56 92.7(6) . . ?
O57 Mn4 N5 92.1(7) . . ?
O56 Mn4 N5 175.1(7) . . ?
O57 Mn4 N6 176.3(7) . . ?
O56 Mn4 N6 90.9(6) . . ?
N5 Mn4 N6 84.3(7) . . ?
O57 Mn4 O7 90.9(6) . . ?
O56 Mn4 O7 95.3(6) . . ?
N5 Mn4 O7 85.9(6) . . ?
N6 Mn4 O7 88.5(6) . . ?
O57 Mn4 O6 95.1(6) . . ?
O56 Mn4 O6 89.6(5) . . ?
N5 Mn4 O6 88.8(6) . . ?
N6 Mn4 O6 85.2(6) . . ?
O7 Mn4 O6 172.1(5) . . ?
O11 Cr1 O13 94.5(5) . . ?
O11 Cr1 O10 85.2(5) . . ?
O13 Cr1 O10 179.4(7) . . ?
O11 Cr1 O12 85.7(5) . . ?
O13 Cr1 O12 85.8(5) . . ?
O10 Cr1 O12 93.6(5) . . ?
O11 Cr1 O8 178.3(6) . . ?
O13 Cr1 O8 84.0(5) . . ?
O10 Cr1 O8 96.2(5) . . ?
O12 Cr1 O8 95.1(5) . . ?
O11 Cr1 O9 94.8(5) . . ?
O13 Cr1 O9 95.3(5) . . ?
O10 Cr1 O9 85.2(5) . . ?
O12 Cr1 O9 178.7(5) . . ?
O8 Cr1 O9 84.4(5) . . ?
O36 Cr2 O31 86.9(5) . . ?
O36 Cr2 O34 94.9(5) . . ?
O31 Cr2 O34 178.1(7) . . ?
O36 Cr2 O35 84.4(5) . . ?
O31 Cr2 O35 96.3(5) . . ?
O34 Cr2 O35 84.4(5) . . ?
O36 Cr2 O33 178.5(7) . . ?
O31 Cr2 O33 94.5(5) . . ?
O34 Cr2 O33 83.7(5) . . ?
O35 Cr2 O33 96.0(5) . . ?
O36 Cr2 O32 95.1(5) . . ?
O31 Cr2 O32 84.6(5) . . ?
O34 Cr2 O32 94.7(5) . . ?
O35 Cr2 O32 178.9(6) . . ?
O33 Cr2 O32 84.5(5) . . ?
Mo4 O2 Mn2 147.5(9) . . ?
Mo11 O4 Mn3 145.0(8) . . ?
Mo8 O6 Mn4 148.7(7) . . ?
Cr1 O8 Mo4 102.4(5) . . ?
Cr1 O8 Mo3 102.6(5) . . ?
Mo4 O8 Mo3 93.4(5) . . ?
Cr1 O8 H8 118.2 . . ?
Mo4 O8 H8 118.2 . . ?
Mo3 O8 H8 118.2 . . ?
Cr1 O9 Mo2 101.1(5) . . ?
Cr1 O9 Mo3 102.3(5) . . ?
Mo2 O9 Mo3 92.5(4) . . ?
Cr1 O9 H9 118.8 . . ?
Mo2 O9 H9 118.8 . . ?
Mo3 O9 H9 118.8 . . ?
Cr1 O10 Mo2 101.9(6) . . ?
Cr1 O10 Mo1 102.3(5) . . ?
Mo2 O10 Mo1 93.6(4) . . ?
Cr1 O10 H10 118.3 . . ?
Mo2 O10 H10 118.3 . . ?
Mo1 O10 H10 118.3 . . ?
Cr1 O11 Mo1 103.0(5) . . ?
Cr1 O11 Mo6 103.5(5) . . ?
Mo1 O11 Mo6 91.6(5) . . ?
Cr1 O11 H11 118.2 . . ?
Mo1 O11 H11 118.2 . . ?
Mo6 O11 H11 118.2 . . ?
Cr1 O12 Mo5 101.7(4) . . ?
Cr1 O12 Mo6 101.5(5) . . ?
Mo5 O12 Mo6 91.6(4) . . ?
Cr1 O12 H12 119.1 . . ?
Mo5 O12 H12 119.1 . . ?
Mo6 O12 H12 119.1 . . ?
Cr1 O13 Mo4 103.5(5) . . ?
Cr1 O13 Mo5 101.4(5) . . ?
Mo4 O13 Mo5 92.6(4) . . ?
Cr1 O13 H13 118.4 . . ?
Mo4 O13 H13 118.4 . . ?
Mo5 O13 H13 118.4 . . ?
Mo1 O14 Mn1 149.4(8) . . ?
Mo1 O16 Mo6 117.4(6) . . ?
Mo6 O19 Mo5 120.1(6) . . ?
Mo4 O22 Mo5 117.8(6) . . ?
Mo3 O24 Mo4 119.9(6) . . ?
Mo2 O27 Mo3 118.8(6) . . ?
Mo1 O30 Mo2 119.3(6) . . ?
Cr2 O31 Mo8 103.4(6) . . ?
Cr2 O31 Mo9 102.1(5) . . ?
Mo8 O31 Mo9 93.9(4) . . ?
Cr2 O31 H31 117.9 . . ?
Mo8 O31 H31 117.9 . . ?
Mo9 O31 H31 117.9 . . ?
Cr2 O32 Mo7 102.2(5) . . ?
Cr2 O32 Mo8 100.9(5) . . ?
Mo7 O32 Mo8 93.0(4) . . ?
Cr2 O32 H32 118.8 . . ?
Mo7 O32 H32 118.8 . . ?
Mo8 O32 H32 118.8 . . ?
Cr2 O33 Mo12 102.7(5) . . ?
Cr2 O33 Mo7 102.0(5) . . ?
Mo12 O33 Mo7 93.1(5) . . ?
Cr2 O33 H33 118.3 . . ?
Mo12 O33 H33 118.3 . . ?
Mo7 O33 H33 118.3 . . ?
Cr2 O34 Mo12 102.7(5) . . ?
Cr2 O34 Mo11 102.1(5) . . ?
Mo12 O34 Mo11 93.4(5) . . ?
Cr2 O34 H34 118.2 . . ?
Mo12 O34 H34 118.2 . . ?
Mo11 O34 H34 118.2 . . ?
Cr2 O35 Mo10 103.3(4) . . ?
Cr2 O35 Mo11 102.2(5) . . ?
Mo10 O35 Mo11 94.3(4) . . ?
Cr2 O35 H35 117.8 . . ?
Mo10 O35 H35 117.8 . . ?
Mo11 O35 H35 117.8 . . ?
Cr2 O36 Mo10 101.9(5) . . ?
Cr2 O36 Mo9 99.9(5) . . ?
Mo10 O36 Mo9 90.3(5) . . ?
Cr2 O36 H36 119.8 . . ?
Mo10 O36 H36 119.8 . . ?
Mo9 O36 H36 119.8 . . ?
Mo8 O37 Mo7 118.9(6) . . ?
Mo11 O42 Mo12 117.2(6) . . ?
Mo11 O45 Mo10 121.7(7) . . ?
Mo10 O47 Mo9 120.0(6) . . ?
Mo9 O50 Mo8 118.1(6) . . ?
Mo7 O52 Mo12 118.6(7) . . ?
C1 O55 Mn1 127.1(13) . . ?
C49 O56 Mn4 126.9(12) . . ?
C64 O57 Mn4 125.4(14) . . ?
C33 O58 Mn3 130.9(13) . . ?
C48 O59 Mn3 127.0(12) . . ?
C32 O62 Mn2 128.3(12) . . ?
C17 O63 Mn2 125.2(12) . . ?
C16 O64 Mn1 126.8(12) . . ?
C10 N1 C9 122.9(16) . . ?
C10 N1 Mn1 123.7(13) . . ?
C9 N1 Mn1 113.4(11) . . ?
C7 N2 C8 124.0(18) . . ?
C7 N2 Mn1 123.0(14) . . ?
C8 N2 Mn1 112.9(12) . . ?
C26 N3 C25 120.6(17) . . ?
C26 N3 Mn2 128.8(15) . . ?
C25 N3 Mn2 110.1(11) . . ?
C23 N4 C24 119.1(15) . . ?
C23 N4 Mn2 128.1(12) . . ?
C24 N4 Mn2 112.7(10) . . ?
C58 N5 C57 128.7(18) . . ?
C58 N5 Mn4 121.4(14) . . ?
C57 N5 Mn4 109.7(13) . . ?
C55 N6 C56 122.0(17) . . ?
C55 N6 Mn4 127.0(15) . . ?
C56 N6 Mn4 110.9(13) . . ?
C39 N7 C40 120.9(16) . . ?
C39 N7 Mn3 124.5(13) . . ?
C40 N7 Mn3 114.6(12) . . ?
C42 N8 C41 120.2(15) . . ?
C42 N8 Mn3 125.5(13) . . ?
C41 N8 Mn3 114.3(11) . . ?
C65 N11 C67 125.3(16) . . ?
C72 N15 C74 120.1(18) . . ?
O55 C1 C6 124.8(17) . . ?
O55 C1 C2 118.4(19) . . ?
C6 C1 C2 116.2(18) . . ?
C3 C2 C1 120(2) . . ?
C3 C2 H2 120.2 . . ?
C1 C2 H2 120.2 . . ?
C4 C3 C2 122(2) . . ?
C4 C3 H3 118.8 . . ?
C2 C3 H3 118.8 . . ?
C5 C4 C3 118.7(19) . . ?
C5 C4 H4 120.6 . . ?
C3 C4 H4 120.6 . . ?
C4 C5 C6 118(2) . . ?
C4 C5 H5 121.2 . . ?
C6 C5 H5 121.2 . . ?
C1 C6 C5 125(2) . . ?
C1 C6 C7 120.1(16) . . ?
C5 C6 C7 114.8(19) . . ?
N2 C7 C6 126.4(19) . . ?
N2 C7 H7 116.8 . . ?
C6 C7 H7 116.8 . . ?
N2 C8 C9 109.2(16) . . ?
N2 C8 H8A 109.8 . . ?
C9 C8 H8A 109.8 . . ?
N2 C8 H8B 109.8 . . ?
C9 C8 H8B 109.9 . . ?
H8A C8 H8B 108.3 . . ?
N1 C9 C8 105.2(17) . . ?
N1 C9 H9A 110.7 . . ?
C8 C9 H9A 110.7 . . ?
N1 C9 H9B 110.7 . . ?
C8 C9 H9B 110.7 . . ?
H9A C9 H9B 108.8 . . ?
N1 C10 C11 128.1(17) . . ?
N1 C10 H10C 116.0 . . ?
C11 C10 H10C 116.0 . . ?
C12 C11 C16 117.9(17) . . ?
C12 C11 C10 120.8(18) . . ?
C16 C11 C10 121.2(14) . . ?
C13 C12 C11 127(2) . . ?
C13 C12 H12C 116.5 . . ?
C11 C12 H12C 116.5 . . ?
C14 C13 C12 112.3(19) . . ?
C14 C13 H13C 123.8 . . ?
C12 C13 H13C 123.9 . . ?
C13 C14 C15 126(2) . . ?
C13 C14 H14 117.1 . . ?
C15 C14 H14 117.1 . . ?
C16 C15 C14 119(2) . . ?
C16 C15 H15 120.7 . . ?
C14 C15 H15 120.7 . . ?
O64 C16 C15 117.8(18) . . ?
O64 C16 C11 123.7(15) . . ?
C15 C16 C11 118.2(17) . . ?
O63 C17 C18 119.9(19) . . ?
O63 C17 C22 122.4(16) . . ?
C18 C17 C22 117.6(15) . . ?
C17 C18 C19 122(2) . . ?
C17 C18 H18 118.9 . . ?
C19 C18 H18 118.8 . . ?
C20 C19 C18 119.2(18) . . ?
C20 C19 H19 120.4 . . ?
C18 C19 H19 120.4 . . ?
C21 C20 C19 119.6(16) . . ?
C21 C20 H20 120.2 . . ?
C19 C20 H20 120.2 . . ?
C20 C21 C22 123.4(18) . . ?
C20 C21 H21 118.3 . . ?
C22 C21 H21 118.3 . . ?
C21 C22 C23 121.2(18) . . ?
C21 C22 C17 116.7(15) . . ?
C23 C22 C17 122.1(15) . . ?
N4 C23 C22 123.8(17) . . ?
N4 C23 H23 118.1 . . ?
C22 C23 H23 118.1 . . ?
N4 C24 C25 102.0(15) . . ?
N4 C24 H24A 111.4 . . ?
C25 C24 H24A 111.3 . . ?
N4 C24 H24B 111.4 . . ?
C25 C24 H24B 111.4 . . ?
H24A C24 H24B 109.2 . . ?
N3 C25 C24 109.5(17) . . ?
N3 C25 H25A 109.8 . . ?
C24 C25 H25A 109.8 . . ?
N3 C25 H25B 109.8 . . ?
C24 C25 H25B 109.8 . . ?
H25A C25 H25B 108.2 . . ?
N3 C26 C27 122.2(16) . . ?
N3 C26 H26 118.9 . . ?
C27 C26 H26 118.9 . . ?
C32 C27 C28 121(2) . . ?
C32 C27 C26 123.2(16) . . ?
C28 C27 C26 116.1(17) . . ?
C29 C28 C27 118(2) . . ?
C29 C28 H28 121.1 . . ?
C27 C28 H28 121.1 . . ?
C28 C29 C30 119.9(17) . . ?
C28 C29 H29 120.0 . . ?
C30 C29 H29 120.0 . . ?
C31 C30 C29 121(2) . . ?
C31 C30 H30 119.6 . . ?
C29 C30 H30 119.6 . . ?
C30 C31 C32 123(2) . . ?
C30 C31 H31A 118.6 . . ?
C32 C31 H31A 118.6 . . ?
O62 C32 C27 123.7(18) . . ?
O62 C32 C31 118.5(18) . . ?
C27 C32 C31 117.8(16) . . ?
O58 C33 C34 120.6(19) . . ?
O58 C33 C38 122(2) . . ?
C34 C33 C38 117.3(18) . . ?
C33 C34 C35 120(2) . . ?
C33 C34 H34C 120.1 . . ?
C35 C34 H34C 120.1 . . ?
C36 C35 C34 123(2) . . ?
C36 C35 H35C 118.7 . . ?
C34 C35 H35C 118.7 . . ?
C37 C36 C35 118(2) . . ?
C37 C36 H36C 121.1 . . ?
C35 C36 H36C 121.2 . . ?
C36 C37 C38 121(3) . . ?
C36 C37 H37 119.6 . . ?
C38 C37 H37 119.6 . . ?
C33 C38 C37 120(2) . . ?
C33 C38 C39 123.0(18) . . ?
C37 C38 C39 115.5(19) . . ?
N7 C39 C38 125.0(16) . . ?
N7 C39 H39 117.5 . . ?
C38 C39 H39 117.5 . . ?
N7 C40 C41 109.4(18) . . ?
N7 C40 H40A 109.8 . . ?
C41 C40 H40A 109.8 . . ?
N7 C40 H40B 109.8 . . ?
C41 C40 H40B 109.8 . . ?
H40A C40 H40B 108.2 . . ?
N8 C41 C40 105.1(14) . . ?
N8 C41 H41A 110.7 . . ?
C40 C41 H41A 110.7 . . ?
N8 C41 H41B 110.7 . . ?
C40 C41 H41B 110.7 . . ?
H41A C41 H41B 108.8 . . ?
N8 C42 C43 124.2(19) . . ?
N8 C42 H42 117.9 . . ?
C43 C42 H42 117.9 . . ?
C44 C43 C48 118.5(19) . . ?
C44 C43 C42 121(2) . . ?
C48 C43 C42 120.6(18) . . ?
C45 C44 C43 126(2) . . ?
C45 C44 H44 117.0 . . ?
C43 C44 H44 117.0 . . ?
C44 C45 C46 118(2) . . ?
C44 C45 H45 121.2 . . ?
C46 C45 H45 121.3 . . ?
C47 C46 C45 119(2) . . ?
C47 C46 H46 120.5 . . ?
C45 C46 H46 120.5 . . ?
C46 C47 C48 123(2) . . ?
C46 C47 H47 118.3 . . ?
C48 C47 H47 118.3 . . ?
O59 C48 C47 118.6(19) . . ?
O59 C48 C43 126.0(18) . . ?
C47 C48 C43 115.3(19) . . ?
O56 C49 C50 118.9(17) . . ?
O56 C49 C54 123.5(17) . . ?
C50 C49 C54 117.0(18) . . ?
C51 C50 C49 122(2) . . ?
C51 C50 H50 118.8 . . ?
C49 C50 H50 118.8 . . ?
C50 C51 C52 122(2) . . ?
C50 C51 H51 119.1 . . ?
C52 C51 H51 119.1 . . ?
C53 C52 C51 116.6(18) . . ?
C53 C52 H52 121.7 . . ?
C51 C52 H52 121.7 . . ?
C52 C53 C54 126(2) . . ?
C52 C53 H53 116.9 . . ?
C54 C53 H53 116.9 . . ?
C55 C54 C53 120.5(18) . . ?
C55 C54 C49 124.2(17) . . ?
C53 C54 C49 115.2(19) . . ?
N6 C55 C54 124.9(18) . . ?
N6 C55 H55 117.5 . . ?
C54 C55 H55 117.5 . . ?
C57 C56 N6 106.5(19) . . ?
C57 C56 H56A 110.4 . . ?
N6 C56 H56A 110.4 . . ?
C57 C56 H56B 110.4 . . ?
N6 C56 H56B 110.4 . . ?
H56A C56 H56B 108.6 . . ?
N5 C57 C56 110.5(19) . . ?
N5 C57 H57A 109.6 . . ?
C56 C57 H57A 109.5 . . ?
N5 C57 H57B 109.5 . . ?
C56 C57 H57B 109.6 . . ?
H57A C57 H57B 108.1 . . ?
N5 C58 C59 130(2) . . ?
N5 C58 H58 115.1 . . ?
C59 C58 H58 115.1 . . ?
C58 C59 C60 119(2) . . ?
C58 C59 C64 122(2) . . ?
C60 C59 C64 119(2) . . ?
C59 C60 C61 120(2) . . ?
C59 C60 H60 119.8 . . ?
C61 C60 H60 119.8 . . ?
C62 C61 C60 120(2) . . ?
C62 C61 H61 120.0 . . ?
C60 C61 H61 120.1 . . ?
C63 C62 C61 121(2) . . ?
C63 C62 H62 119.6 . . ?
C61 C62 H62 119.6 . . ?
C62 C63 C64 117(2) . . ?
C62 C63 H63 121.4 . . ?
C64 C63 H63 121.4 . . ?
O57 C64 C59 124(2) . . ?
O57 C64 C63 114.1(19) . . ?
C59 C64 C63 122.1(19) . . ?
N9 C65 N11 122.7(17) . . ?
N9 C65 N10 116.9(18) . . ?
N11 C65 N10 120.4(17) . . ?
O61 C66 O60 127(4) . . ?
O61 C66 C77 122(3) . . ?
O60 C66 C77 111(3) . . ?
N11 C67 C68 112.2(17) . . ?
N11 C67 H67A 109.2 . . ?
C68 C67 H67A 109.2 . . ?
N11 C67 H67B 109.2 . . ?
C68 C67 H67B 109.2 . . ?
H67A C67 H67B 107.9 . . ?
C67 C68 C69 113.3(16) . . ?
C67 C68 H68A 108.9 . . ?
C69 C68 H68A 108.9 . . ?
C67 C68 H68B 108.9 . . ?
C69 C68 H68B 108.9 . . ?
H68A C68 H68B 107.7 . . ?
C70 C69 C68 115.4(16) . . ?
C70 C69 H69A 108.4 . . ?
C68 C69 H69A 108.4 . . ?
C70 C69 H69B 108.4 . . ?
C68 C69 H69B 108.4 . . ?
H69A C69 H69B 107.5 . . ?
N12 C70 C69 111.9(15) . . ?
N12 C70 C71 107.2(15) . . ?
C69 C70 C71 115.2(15) . . ?
N12 C70 H70 107.4 . . ?
C69 C70 H70 107.4 . . ?
C71 C70 H70 107.4 . . ?
O53 C71 O54 127(2) . . ?
O53 C71 C70 121(2) . . ?
O54 C71 C70 112(2) . . ?
N13 C72 N15 124(2) . . ?
N13 C72 N14 118(2) . . ?
N15 C72 N14 118(2) . . ?
N15 C74 C75 106.9(16) . . ?
N15 C74 H74A 110.3 . . ?
C75 C74 H74A 110.3 . . ?
N15 C74 H74B 110.3 . . ?
C75 C74 H74B 110.4 . . ?
H74A C74 H74B 108.6 . . ?
C76 C75 C74 113.4(17) . . ?
C76 C75 H75A 108.9 . . ?
C74 C75 H75A 108.9 . . ?
C76 C75 H75B 108.9 . . ?
C74 C75 H75B 108.9 . . ?
H75A C75 H75B 107.7 . . ?
C77 C76 C75 110.5(16) . . ?
C77 C76 H76A 109.5 . . ?
C75 C76 H76A 109.6 . . ?
C77 C76 H76B 109.6 . . ?
C75 C76 H76B 109.6 . . ?
H76A C76 H76B 108.1 . . ?
C76 C77 N16 115.4(17) . . ?
C76 C77 C66 107.8(19) . . ?
N16 C77 C66 102.8(16) . . ?
C76 C77 H77 110.2 . . ?
N16 C77 H77 110.2 . . ?
C66 C77 H77 110.2 . . ?

loop_
_geom_bond_atom_site_label_1
_geom_bond_atom_site_label_2
_geom_bond_distance
_geom_bond_site_symmetry_2
_geom_bond_publ_flag
Mo1 O15 1.695(15) . ?
Mo1 O14 1.733(13) . ?
Mo1 O30 1.902(13) . ?
Mo1 O16 1.935(13) . ?
Mo1 O10 2.304(13) . ?
Mo1 O11 2.314(13) . ?
Mo2 O29 1.656(14) . ?
Mo2 O28 1.733(15) . ?
Mo2 O27 1.845(14) . ?
Mo2 O30 1.978(12) . ?
Mo2 O9 2.280(13) . ?
Mo2 O10 2.289(12) . ?
Mo3 O26 1.671(15) . ?
Mo3 O25 1.720(16) . ?
Mo3 O24 1.926(13) . ?
Mo3 O27 2.010(13) . ?
Mo3 O9 2.314(14) . ?
Mo3 O8 2.312(12) . ?
Mo4 O23 1.723(14) . ?
Mo4 O2 1.735(13) . ?
Mo4 O22 1.941(15) . ?
Mo4 O24 1.947(13) . ?
Mo4 O8 2.294(14) . ?
Mo4 O13 2.298(13) . ?
Mo5 O20 1.691(14) . ?
Mo5 O21 1.727(13) . ?
Mo5 O22 1.948(15) . ?
Mo5 O19 1.969(15) . ?
Mo5 O12 2.284(10) . ?
Mo5 O13 2.307(13) . ?
Mo6 O17 1.721(15) . ?
Mo6 O18 1.729(12) . ?
Mo6 O19 1.862(13) . ?
Mo6 O16 1.957(14) . ?
Mo6 O11 2.324(13) . ?
Mo6 O12 2.345(12) . ?
Mo7 O38 1.666(16) . ?
Mo7 O39 1.719(13) . ?
Mo7 O52 1.929(13) . ?
Mo7 O37 1.956(14) . ?
Mo7 O32 2.288(12) . ?
Mo7 O33 2.310(13) . ?
Mo8 O51 1.703(15) . ?
Mo8 O6 1.706(13) . ?
Mo8 O37 1.925(13) . ?
Mo8 O50 1.971(13) . ?
Mo8 O31 2.273(14) . ?
Mo8 O32 2.320(11) . ?
Mo9 O49 1.713(14) . ?
Mo9 O48 1.730(13) . ?
Mo9 O50 1.925(14) . ?
Mo9 O47 1.975(12) . ?
Mo9 O31 2.301(12) . ?
Mo9 O36 2.367(12) . ?
Mo10 O44 1.684(13) . ?
Mo10 O46 1.711(12) . ?
Mo10 O47 1.863(11) . ?
Mo10 O45 1.930(13) . ?
Mo10 O35 2.271(11) . ?
Mo10 O36 2.325(14) . ?
Mo11 O43 1.702(15) . ?
Mo11 O4 1.760(13) . ?
Mo11 O45 1.888(12) . ?
Mo11 O42 1.919(14) . ?
Mo11 O35 2.278(11) . ?
Mo11 O34 2.286(14) . ?
Mo12 O40 1.685(14) . ?
Mo12 O41 1.719(14) . ?
Mo12 O52 1.944(16) . ?
Mo12 O42 1.976(14) . ?
Mo12 O33 2.277(12) . ?
Mo12 O34 2.281(13) . ?
Mn1 O55 1.873(12) . ?
Mn1 O64 1.900(12) . ?
Mn1 N2 1.971(17) . ?
Mn1 N1 1.990(15) . ?
Mn1 O1 2.239(14) . ?
Mn1 O14 2.388(13) . ?
Mn2 O62 1.863(13) . ?
Mn2 O63 1.870(13) . ?
Mn2 N3 1.953(17) . ?
Mn2 N4 1.987(14) . ?
Mn2 O3 2.304(15) . ?
Mn2 O2 2.435(15) . ?
Mn3 O58 1.860(13) . ?
Mn3 O59 1.885(13) . ?
Mn3 N8 1.950(14) . ?
Mn3 N7 1.972(16) . ?
Mn3 O5 2.248(14) . ?
Mn3 O4 2.266(14) . ?
Mn4 O57 1.875(14) . ?
Mn4 O56 1.903(12) . ?
Mn4 N5 1.996(17) . ?
Mn4 N6 2.014(16) . ?
Mn4 O7 2.256(15) . ?
Mn4 O6 2.328(14) . ?
Cr1 O11 1.928(13) . ?
Cr1 O13 1.950(11) . ?
Cr1 O10 1.961(14) . ?
Cr1 O12 1.968(12) . ?
Cr1 O8 1.989(12) . ?
Cr1 O9 1.995(13) . ?
Cr2 O36 1.966(12) . ?
Cr2 O31 1.969(13) . ?
Cr2 O34 1.977(11) . ?
Cr2 O35 1.982(13) . ?
Cr2 O33 1.982(12) . ?
Cr2 O32 1.999(14) . ?
O8 H8 0.9900 . ?
O9 H9 0.9900 . ?
O10 H10 0.9900 . ?
O11 H11 0.9900 . ?
O12 H12 0.9900 . ?
O13 H13 0.9900 . ?
O31 H31 0.9900 . ?
O32 H32 0.9900 . ?
O33 H33 0.9900 . ?
O34 H34 0.9900 . ?
O35 H35 0.9900 . ?
O36 H36 0.9900 . ?
O53 C71 1.21(3) . ?
O54 C71 1.31(3) . ?
O55 C1 1.33(2) . ?
O56 C49 1.32(2) . ?
O57 C64 1.37(2) . ?
O58 C33 1.35(2) . ?
O59 C48 1.30(2) . ?
O60 C66 1.23(3) . ?
O61 C66 1.18(4) . ?
O62 C32 1.368(19) . ?
O63 C17 1.37(2) . ?
O64 C16 1.32(2) . ?
N1 C10 1.27(2) . ?
N1 C9 1.44(3) . ?
N2 C7 1.35(2) . ?
N2 C8 1.42(2) . ?
N3 C26 1.28(2) . ?
N3 C25 1.53(3) . ?
N4 C23 1.25(2) . ?
N4 C24 1.53(2) . ?
N5 C58 1.31(2) . ?
N5 C57 1.47(3) . ?
N6 C55 1.28(3) . ?
N6 C56 1.51(3) . ?
N7 C39 1.32(2) . ?
N7 C40 1.41(3) . ?
N8 C42 1.36(2) . ?
N8 C41 1.48(2) . ?
N9 C65 1.28(3) . ?
N10 C65 1.35(2) . ?
N11 C65 1.33(2) . ?
N11 C67 1.43(2) . ?
N12 C70 1.52(2) . ?
N13 C72 1.31(3) . ?
N14 C72 1.40(3) . ?
N15 C72 1.33(3) . ?
N15 C74 1.44(2) . ?
N16 C77 1.56(2) . ?
C1 C6 1.37(3) . ?
C1 C2 1.41(3) . ?
C2 C3 1.40(3) . ?
C2 H2 0.9400 . ?
C3 C4 1.39(3) . ?
C3 H3 0.9400 . ?
C4 C5 1.37(3) . ?
C4 H4 0.9400 . ?
C5 C6 1.42(3) . ?
C5 H5 0.9400 . ?
C6 C7 1.47(3) . ?
C7 H7 0.9400 . ?
C8 C9 1.52(3) . ?
C8 H8A 0.9800 . ?
C8 H8B 0.9800 . ?
C9 H9A 0.9800 . ?
C9 H9B 0.9800 . ?
C10 C11 1.45(3) . ?
C10 H10C 0.9400 . ?
C11 C12 1.39(2) . ?
C11 C16 1.44(3) . ?
C12 C13 1.38(3) . ?
C12 H12C 0.9400 . ?
C13 C14 1.35(4) . ?
C13 H13C 0.9400 . ?
C14 C15 1.47(3) . ?
C14 H14 0.9400 . ?
C15 C16 1.35(2) . ?
C15 H15 0.9400 . ?
C17 C18 1.38(3) . ?
C17 C22 1.46(3) . ?
C18 C19 1.39(2) . ?
C18 H18 0.9400 . ?
C19 C20 1.37(3) . ?
C19 H19 0.9400 . ?
C20 C21 1.36(3) . ?
C20 H20 0.9400 . ?
C21 C22 1.39(2) . ?
C21 H21 0.9400 . ?
C22 C23 1.45(2) . ?
C23 H23 0.9400 . ?
C24 C25 1.55(3) . ?
C24 H24A 0.9800 . ?
C24 H24B 0.9800 . ?
C25 H25A 0.9800 . ?
C25 H25B 0.9800 . ?
C26 C27 1.48(3) . ?
C26 H26 0.9400 . ?
C27 C32 1.38(3) . ?
C27 C28 1.44(2) . ?
C28 C29 1.37(3) . ?
C28 H28 0.9400 . ?
C29 C30 1.42(3) . ?
C29 H29 0.9400 . ?
C30 C31 1.29(3) . ?
C30 H30 0.9400 . ?
C31 C32 1.41(3) . ?
C31 H31A 0.9400 . ?
C33 C34 1.37(3) . ?
C33 C38 1.39(3) . ?
C34 C35 1.42(3) . ?
C34 H34C 0.9400 . ?
C35 C36 1.38(4) . ?
C35 H35C 0.9400 . ?
C36 C37 1.31(4) . ?
C36 H36C 0.9400 . ?
C37 C38 1.46(3) . ?
C37 H37 0.9400 . ?
C38 C39 1.48(3) . ?
C39 H39 0.9400 . ?
C40 C41 1.54(3) . ?
C40 H40A 0.9800 . ?
C40 H40B 0.9800 . ?
C41 H41A 0.9800 . ?
C41 H41B 0.9800 . ?
C42 C43 1.44(3) . ?
C42 H42 0.9400 . ?
C43 C44 1.39(3) . ?
C43 C48 1.43(3) . ?
C44 C45 1.28(3) . ?
C44 H44 0.9400 . ?
C45 C46 1.43(3) . ?
C45 H45 0.9400 . ?
C46 C47 1.37(3) . ?
C46 H46 0.9400 . ?
C47 C48 1.39(3) . ?
C47 H47 0.9400 . ?
C49 C50 1.45(3) . ?
C49 C54 1.47(3) . ?
C50 C51 1.32(3) . ?
C50 H50 0.9400 . ?
C51 C52 1.41(4) . ?
C51 H51 0.9400 . ?
C52 C53 1.38(3) . ?
C52 H52 0.9400 . ?
C53 C54 1.39(3) . ?
C53 H53 0.9400 . ?
C54 C55 1.36(3) . ?
C55 H55 0.9400 . ?
C56 C57 1.50(3) . ?
C56 H56A 0.9800 . ?
C56 H56B 0.9800 . ?
C57 H57A 0.9800 . ?
C57 H57B 0.9800 . ?
C58 C59 1.37(3) . ?
C58 H58 0.9400 . ?
C59 C60 1.38(3) . ?
C59 C64 1.41(3) . ?
C60 C61 1.43(3) . ?
C60 H60 0.9400 . ?
C61 C62 1.44(4) . ?
C61 H61 0.9400 . ?
C62 C63 1.38(3) . ?
C62 H62 0.9400 . ?
C63 C64 1.46(3) . ?
C63 H63 0.9400 . ?
C66 C77 1.66(4) . ?
C67 C68 1.44(2) . ?
C67 H67A 0.9800 . ?
C67 H67B 0.9800 . ?
C68 C69 1.56(3) . ?
C68 H68A 0.9800 . ?
C68 H68B 0.9800 . ?
C69 C70 1.53(2) . ?
C69 H69A 0.9800 . ?
C69 H69B 0.9800 . ?
C70 C71 1.56(3) . ?
C70 H70 0.9900 . ?
C74 C75 1.54(2) . ?
C74 H74A 0.9800 . ?
C74 H74B 0.9800 . ?
C75 C76 1.52(2) . ?
C75 H75A 0.9800 . ?
C75 H75B 0.9800 . ?
C76 C77 1.51(3) . ?
C76 H76A 0.9800 . ?
C76 H76B 0.9800 . ?
C77 H77 0.9900 . ?
